data_7707188
loop_
_publ_author_name
'Mukhacheva, Anna A.'
'Volcheck, Victoria V.'
'Sheven, Dmitry G.'
'Yanshole, Vadim V.'
'Kompankov, Nikolay B.'
'Haouas, Mohamed'
'Abramov, Pavel A.'
'Sokolov, Maxim N.'

_publ_section_title
;
 Coordination capacity of Keggin anions as polytopic ligands: case study
 of [VNb<sub>12</sub>O<sub>40</sub>]<sup>15</sup>.
;
_journal_issue 20
_journal_name_full 'Dalton transactions (Cambridge, England : 2003)'
_journal_page_first 7078
_journal_page_last 7084
_journal_paper_doi 10.1039/d1dt00765c
_journal_volume 50
_journal_year 2021
_chemical_formula_sum 'C24 H24 Na6.4 Nb12 O81.75 Ru4 V'
_chemical_formula_weight 3337.71
_space_group_crystal_system triclinic
_space_group_IT_number 2
_space_group_name_Hall '-P 1'
_space_group_name_H-M_alt 'P -1'
_atom_sites_solution_hydrogens geom
_atom_sites_solution_primary direct
_atom_sites_solution_secondary difmap
_audit_creation_method SHELXL-2017/1
_audit_update_record
;
2021-04-17 deposited with the CCDC.	2021-04-23 downloaded from the CCDC.
;
_cell_angle_alpha 114.402(2)
_cell_angle_beta 100.742(2)
_cell_angle_gamma 101.388(2)
_cell_formula_units_Z 4
_cell_length_a 19.0882(3)
_cell_length_b 23.0497(4)
_cell_length_c 25.0491(6)
_cell_measurement_reflns_used 22894
_cell_measurement_temperature 130(2)
_cell_measurement_theta_max 29.0910
_cell_measurement_theta_min 3.4620
_cell_volume 9385.3(4)
_computing_cell_refinement 'CrysAlisPro 1.171.38.41 (Rigaku OD, 2015)'
_computing_data_collection 'CrysAlisPro 1.171.38.41 (Rigaku OD, 2015)'
_computing_data_reduction 'CrysAlisPro 1.171.38.41 (Rigaku OD, 2015)'
_computing_molecular_graphics 'ShelXle (H\"ubschle, 2011)'
_computing_publication_material 'CIFTAB-2014 (Sheldrick, 2014)'
_computing_structure_refinement 'SHELXL-2014 (Sheldrick, 2014)'
_computing_structure_solution 'SHELXS-2014 (Sheldrick, 2014)'
_diffrn_ambient_temperature 130(2)
_diffrn_detector 'CCD plate'
_diffrn_detector_area_resol_mean 10.6168
_diffrn_detector_type AtlasS2
_diffrn_measured_fraction_theta_full 0.997
_diffrn_measured_fraction_theta_max 0.998
_diffrn_measurement_device 'four-circle diffractometer'
_diffrn_measurement_device_type 'New Xcalibur, AtlasS2'
_diffrn_measurement_method '\w scans'
_diffrn_radiation_monochromator graphite
_diffrn_radiation_probe x-ray
_diffrn_radiation_source 'fine-focus sealed tube'
_diffrn_radiation_type MoK\a
_diffrn_radiation_wavelength 0.71073
_diffrn_reflns_av_R_equivalents 0.0531
_diffrn_reflns_av_unetI/netI 0.1290
_diffrn_reflns_Laue_measured_fraction_full 0.997
_diffrn_reflns_Laue_measured_fraction_max 0.998
_diffrn_reflns_limit_h_max 23
_diffrn_reflns_limit_h_min -23
_diffrn_reflns_limit_k_max 23
_diffrn_reflns_limit_k_min -28
_diffrn_reflns_limit_l_max 30
_diffrn_reflns_limit_l_min -30
_diffrn_reflns_number 76547
_diffrn_reflns_point_group_measured_fraction_full 0.997
_diffrn_reflns_point_group_measured_fraction_max 0.998
_diffrn_reflns_theta_full 25.500
_diffrn_reflns_theta_max 25.681
_diffrn_reflns_theta_min 3.267
_diffrn_source 'sealed X-ray tube'
_exptl_absorpt_coefficient_mu 2.268
_exptl_absorpt_correction_T_max 1.00000
_exptl_absorpt_correction_T_min 0.92553
_exptl_absorpt_correction_type multi-scan
_exptl_absorpt_process_details
;
CrysAlisPro 1.171.38.41 (Rigaku Oxford Diffraction, 2015)
Empirical absorption correction using spherical harmonics,
implemented in SCALE3 ABSPACK scaling algorithm.
;
_exptl_crystal_colour orange
_exptl_crystal_density_diffrn 2.362
_exptl_crystal_description block
_exptl_crystal_F_000 6334
_exptl_crystal_size_max 0.180
_exptl_crystal_size_mid 0.080
_exptl_crystal_size_min 0.060
_refine_diff_density_max 1.723
_refine_diff_density_min -1.137
_refine_diff_density_rms 0.216
_refine_ls_extinction_method none
_refine_ls_goodness_of_fit_ref 0.995
_refine_ls_hydrogen_treatment constr
_refine_ls_matrix_type full
_refine_ls_number_parameters 2088
_refine_ls_number_reflns 35563
_refine_ls_number_restraints 24
_refine_ls_restrained_S_all 0.995
_refine_ls_R_factor_all 0.0972
_refine_ls_R_factor_gt 0.0530
_refine_ls_shift/su_max 0.001
_refine_ls_shift/su_mean 0.000
_refine_ls_structure_factor_coef Fsqd
_refine_ls_weighting_details 'w=1/[\s^2^(Fo^2^)+(0.0227P)^2^] where P=(Fo^2^+2Fc^2^)/3'
_refine_ls_weighting_scheme calc
_refine_ls_wR_factor_gt 0.0992
_refine_ls_wR_factor_ref 0.1134
_reflns_Friedel_coverage 0.000
_reflns_number_gt 23402
_reflns_number_total 35563
_reflns_threshold_expression >2\s(I)
_cod_data_source_file d1dt00765c2.cif
_cod_data_source_block 1
_cod_depositor_comments 'Adding full bibliography for 7707188--7707189.cif.'
_cod_original_cell_volume 9385.2(4)
_cod_original_formula_sum 'C24 H24 Na6.40 Nb12 O81.75 Ru4 V'
_cod_database_code 7707188
_shelx_shelxl_version_number 2017/1
_shelx_space_group_comment
;
The symmetry employed for this shelxl refinement is uniquely defined
by the following loop, which should always be used as a source of
symmetry information in preference to the above space-group names.
They are only intended as comments.
;
_shelx_estimated_absorpt_t_min 0.686
_shelx_estimated_absorpt_t_max 0.876

loop_
_space_group_symop_operation_xyz
'x, y, z'
'-x, -y, -z'

loop_
_atom_site_label
_atom_site_type_symbol
_atom_site_fract_x
_atom_site_fract_y
_atom_site_fract_z
_atom_site_U_iso_or_equiv
_atom_site_adp_type
_atom_site_occupancy
_atom_site_site_symmetry_order
_atom_site_calc_flag
_atom_site_refinement_flags_posn
_atom_site_refinement_flags_adp
_atom_site_refinement_flags_occupancy
_atom_site_disorder_assembly
_atom_site_disorder_group
C1A C 0.5142(8) -0.0536(8) 0.7470(8) 0.008(3) Uiso 0.65 1 d . . P A 1
H1AA H 0.550872 -0.017836 0.786936 0.009 Uiso 0.65 1 calc R U P A 1
C2A C 0.5167(8) -0.0503(7) 0.6912(9) 0.013(3) Uiso 0.65 1 d . . P A 1
H2AA H 0.554597 -0.012629 0.692422 0.015 Uiso 0.65 1 calc R U P A 1
C3A C 0.4507(11) -0.0938(8) 0.6354(7) 0.011(3) Uiso 0.65 1 d . . P A 1
H3AA H 0.444956 -0.084494 0.599431 0.013 Uiso 0.65 1 calc R U P A 1
C4A C 0.3896(9) -0.1374(8) 0.6377(8) 0.008(4) Uiso 0.65 1 d . . P A 1
H4AA H 0.341648 -0.158278 0.603351 0.010 Uiso 0.65 1 calc R U P A 1
C5A C 0.3898(11) -0.1407(9) 0.6926(12) 0.015(4) Uiso 0.65 1 d . . P A 1
H5AA H 0.341278 -0.163327 0.695509 0.018 Uiso 0.65 1 calc R U P A 1
C6A C 0.4496(10) -0.1008(8) 0.7476(7) 0.003(3) Uiso 0.65 1 d . . P A 1
H6AA H 0.443134 -0.096938 0.787534 0.003 Uiso 0.65 1 calc R U P A 1
C1B C 0.5197(15) -0.0492(14) 0.7201(18) 0.011(6) Uiso 0.35 1 d . . P A 2
H1BA H 0.565882 -0.009617 0.742040 0.013 Uiso 0.35 1 calc R U P A 2
C2B C 0.4818(18) -0.0758(14) 0.6542(15) 0.010(6) Uiso 0.35 1 d . . P A 2
H2BA H 0.500183 -0.053999 0.630122 0.012 Uiso 0.35 1 calc R U P A 2
C3B C 0.411(2) -0.1207(19) 0.6322(15) 0.021(8) Uiso 0.35 1 d . . P A 2
H3BA H 0.377507 -0.132869 0.590993 0.025 Uiso 0.35 1 calc R U P A 2
C4B C 0.3845(18) -0.1420(16) 0.669(2) 0.019(8) Uiso 0.35 1 d . . P A 2
H4BA H 0.330140 -0.167976 0.654165 0.023 Uiso 0.35 1 calc R U P A 2
C5B C 0.416(2) -0.1240(19) 0.721(2) 0.033(9) Uiso 0.35 1 d . . P A 2
H5BA H 0.387473 -0.135934 0.746902 0.040 Uiso 0.35 1 calc R U P A 2
C6B C 0.486(2) -0.0758(18) 0.7507(13) 0.018(7) Uiso 0.35 1 d . . P A 2
H6BA H 0.507122 -0.054719 0.796386 0.022 Uiso 0.35 1 calc R U P A 2
C1 C 0.7239(5) 0.3263(5) 0.9713(5) 0.030(3) Uiso 1 1 d . . . . .
H1A H 0.738550 0.348588 0.946492 0.036 Uiso 1 1 calc R U . . .
C2 C 0.6879(5) 0.3542(5) 1.0146(5) 0.023(2) Uiso 1 1 d . . . . .
H2A H 0.676032 0.396252 1.019788 0.028 Uiso 1 1 calc R U . . .
C3 C 0.6538(5) 0.3169(5) 1.0407(5) 0.025(2) Uiso 1 1 d . . . . .
H3A H 0.618648 0.333537 1.064027 0.030 Uiso 1 1 calc R U . . .
C4 C 0.6558(6) 0.2510(5) 1.0241(5) 0.039(3) Uiso 1 1 d . . . . .
H4A H 0.624588 0.221610 1.036691 0.047 Uiso 1 1 calc R U . . .
C5 C 0.6949(5) 0.2248(5) 0.9799(5) 0.035(3) Uiso 1 1 d . . . . .
H5A H 0.688500 0.175682 0.960684 0.043 Uiso 1 1 calc R U . . .
C6 C 0.7258(5) 0.2601(5) 0.9547(5) 0.034(3) Uiso 1 1 d . . . . .
H6A H 0.741793 0.236415 0.917755 0.041 Uiso 1 1 calc R U . . .
C7 C 1.0843(5) 0.5177(5) 0.8008(5) 0.036(3) Uiso 1 1 d . . . . .
H7A H 1.089584 0.512617 0.760261 0.043 Uiso 1 1 calc R U . . .
C8 C 1.1230(5) 0.5781(5) 0.8540(5) 0.029(2) Uiso 1 1 d . . . . .
H8A H 1.155703 0.615242 0.850530 0.035 Uiso 1 1 calc R U . . .
C9 C 1.1071(5) 0.5917(5) 0.9099(5) 0.033(3) Uiso 1 1 d . . . . .
H9A H 1.128545 0.637578 0.945776 0.039 Uiso 1 1 calc R U . . .
C10 C 1.0489(6) 0.5437(5) 0.9094(6) 0.042(3) Uiso 1 1 d . . . . .
H10A H 1.028835 0.556224 0.945445 0.051 Uiso 1 1 calc R U . . .
C11 C 1.0105(6) 0.4843(5) 0.8571(5) 0.039(3) Uiso 1 1 d . . . . .
H11A H 0.963670 0.454427 0.855678 0.046 Uiso 1 1 calc R U . . .
C12 C 1.0287(6) 0.4729(6) 0.8023(6) 0.040(3) Uiso 1 1 d . . . . .
H12A H 0.993796 0.435122 0.762613 0.048 Uiso 1 1 calc R U . . .
C13 C 1.2111(4) 0.8553(4) 0.7758(4) 0.020(2) Uiso 1 1 d . . . . .
H13A H 1.218016 0.886888 0.819649 0.024 Uiso 1 1 calc R U . . .
C14 C 1.1699(5) 0.8630(5) 0.7282(5) 0.024(2) Uiso 1 1 d . . . . .
H14A H 1.146480 0.899853 0.738965 0.029 Uiso 1 1 calc R U . . .
C15 C 1.1465(5) 0.8125(5) 0.6669(5) 0.028(2) Uiso 1 1 d . . . . .
H15A H 1.108058 0.814890 0.635471 0.033 Uiso 1 1 calc R U . . .
C16 C 1.1654(5) 0.7535(5) 0.6523(5) 0.029(2) Uiso 1 1 d . . . . .
H16A H 1.140658 0.714340 0.610519 0.035 Uiso 1 1 calc R U . . .
C17 C 1.2076(5) 0.7450(5) 0.6989(5) 0.026(2) Uiso 1 1 d . . . . .
H17A H 1.211906 0.699461 0.689592 0.032 Uiso 1 1 calc R U . . .
C18 C 1.2292(5) 0.7943(5) 0.7606(5) 0.028(2) Uiso 1 1 d . . . . .
H18A H 1.249491 0.783552 0.793985 0.034 Uiso 1 1 calc R U . . .
C19 C 0.6572(5) 0.8792(5) 0.7249(5) 0.027(2) Uiso 1 1 d . . . . .
H19A H 0.707480 0.913369 0.741067 0.033 Uiso 1 1 calc R U . . .
C20 C 0.6295(5) 0.8356(5) 0.6622(5) 0.030(3) Uiso 1 1 d . . . . .
H20A H 0.659332 0.839308 0.634312 0.036 Uiso 1 1 calc R U . . .
C21 C 0.5672(5) 0.7799(5) 0.6409(5) 0.026(2) Uiso 1 1 d . . . . .
H21A H 0.553411 0.743614 0.597657 0.032 Uiso 1 1 calc R U . . .
C22 C 0.5334(5) 0.7682(5) 0.6815(5) 0.026(2) Uiso 1 1 d . . . . .
H22A H 0.495993 0.723677 0.666835 0.032 Uiso 1 1 calc R U . . .
C23 C 0.5622(5) 0.8116(4) 0.7443(4) 0.021(2) Uiso 1 1 d . . . . .
H23A H 0.544498 0.798406 0.774056 0.025 Uiso 1 1 calc R U . . .
C24 C 0.6250(5) 0.8684(5) 0.7660(5) 0.028(2) Uiso 1 1 d . . . . .
H24A H 0.651744 0.895102 0.811056 0.033 Uiso 1 1 calc R U . . .
C25 C 0.2029(5) 0.4386(4) 0.8658(4) 0.019(2) Uiso 1 1 d . . . . .
H25A H 0.254047 0.469938 0.892470 0.023 Uiso 1 1 calc R U . . .
C26 C 0.1819(5) 0.4223(5) 0.8053(5) 0.026(2) Uiso 1 1 d . . . . .
H26A H 0.217465 0.441771 0.788024 0.031 Uiso 1 1 calc R U . . .
C27 C 0.1169(4) 0.3677(4) 0.7650(4) 0.019(2) Uiso 1 1 d . . . . .
H27A H 0.107560 0.349554 0.719640 0.023 Uiso 1 1 calc R U . . .
C28 C 0.0742(5) 0.3324(5) 0.7862(4) 0.021(2) Uiso 1 1 d . . . . .
H28A H 0.034778 0.289178 0.755936 0.026 Uiso 1 1 calc R U . . .
C29 C 0.0948(5) 0.3487(5) 0.8488(5) 0.024(2) Uiso 1 1 d . . . . .
H29A H 0.069756 0.317713 0.862936 0.029 Uiso 1 1 calc R U . . .
C30 C 0.1592(5) 0.4029(5) 0.8888(5) 0.027(2) Uiso 1 1 d . . . . .
H30A H 0.180405 0.409421 0.931226 0.032 Uiso 1 1 calc R U . . .
C31 C 0.4158(5) 0.1742(5) 0.4927(5) 0.030(3) Uiso 1 1 d . . . . .
H31A H 0.406129 0.218392 0.506182 0.036 Uiso 1 1 calc R U . . .
C32 C 0.3550(5) 0.1157(5) 0.4613(5) 0.024(2) Uiso 1 1 d . . . . .
H32A H 0.302919 0.118804 0.452902 0.029 Uiso 1 1 calc R U . . .
C33 C 0.3660(5) 0.0551(5) 0.4541(5) 0.031(3) Uiso 1 1 d . . . . .
H33A H 0.321311 0.015569 0.440381 0.038 Uiso 1 1 calc R U . . .
C34 C 0.4376(5) 0.0521(5) 0.4768(5) 0.029(2) Uiso 1 1 d . . . . .
H34A H 0.443111 0.010595 0.478571 0.035 Uiso 1 1 calc R U . . .
C35 C 0.4977(5) 0.1097(5) 0.5064(5) 0.028(2) Uiso 1 1 d . . . . .
H35A H 0.545615 0.108948 0.530021 0.034 Uiso 1 1 calc R U . . .
C36 C 0.4891(5) 0.1725(5) 0.5156(5) 0.034(3) Uiso 1 1 d . . . . .
H36A H 0.530575 0.214954 0.544171 0.041 Uiso 1 1 calc R U . . .
C37 C 0.6801(6) 0.2954(5) 0.5472(5) 0.039(3) Uiso 1 1 d . . . . .
H37A H 0.658319 0.291025 0.579195 0.047 Uiso 1 1 calc R U . . .
C38 C 0.7542(5) 0.2942(5) 0.5504(5) 0.033(3) Uiso 1 1 d . . . . .
H38A H 0.784512 0.288211 0.583825 0.040 Uiso 1 1 calc R U . . .
C39 C 0.7881(6) 0.3128(5) 0.5127(5) 0.040(3) Uiso 1 1 d . . . . .
H39A H 0.843394 0.321399 0.520677 0.048 Uiso 1 1 calc R U . . .
C40 C 0.7509(6) 0.3334(5) 0.4740(5) 0.042(3) Uiso 1 1 d . . . . .
H40A H 0.779632 0.355554 0.454406 0.051 Uiso 1 1 calc R U . . .
C41 C 0.6785(6) 0.3326(5) 0.4698(5) 0.041(3) Uiso 1 1 d . . . . .
H41A H 0.655577 0.355317 0.448086 0.049 Uiso 1 1 calc R U . . .
C42 C 0.6431(5) 0.3154(5) 0.5084(5) 0.032(3) Uiso 1 1 d . . . . .
H42A H 0.594919 0.324862 0.512441 0.038 Uiso 1 1 calc R U . . .
O1 O 0.3524(4) 0.4952(4) 0.5823(4) 0.053(2) Uani 1 1 d . . . . .
O2 O 0.3566(3) 0.2516(3) 0.9092(3) 0.0149(14) Uani 1 1 d . . . . .
O3 O 0.7379(3) 0.6044(3) 0.6004(3) 0.0132(14) Uani 1 1 d . . . . .
O4 O 0.2981(3) 0.2138(3) 0.7787(3) 0.0117(13) Uani 1 1 d . . . . .
O5 O 0.5173(3) 0.2920(3) 0.9280(3) 0.0159(15) Uani 1 1 d . . . . .
O6 O 0.5206(3) 0.1710(3) 0.9028(3) 0.0122(14) Uani 1 1 d . . . . .
O7 O 0.3727(3) 0.2853(3) 0.7208(3) 0.0104(13) Uani 1 1 d . . . . .
O8 O 0.7099(3) 0.6635(3) 0.8162(3) 0.0149(14) Uani 1 1 d . . . . .
O9 O 0.4337(3) 0.3251(3) 0.8446(3) 0.0119(14) Uani 1 1 d . . . . .
O10 O 0.8630(3) 0.6552(3) 0.8150(3) 0.0126(14) Uani 1 1 d . . . . .
O11 O 0.2129(3) 0.1504(3) 0.8386(3) 0.0135(14) Uani 1 1 d . . . . .
O12 O 0.9058(3) 0.8158(3) 0.7930(3) 0.0138(14) Uani 1 1 d . . . . .
O13 O 0.2253(3) 0.1626(3) 0.6489(3) 0.0130(14) Uani 1 1 d . . . . .
O14 O 0.7851(3) 0.6895(3) 0.7334(3) 0.0118(13) Uani 1 1 d . . . . .
O15 O 1.2967(4) 1.1402(4) 0.9800(3) 0.046(2) Uani 1 1 d . . . . .
O16 O 0.6197(3) 0.2356(3) 0.6667(4) 0.046(2) Uani 1 1 d . . . . .
O17 O 0.7593(4) 0.3653(4) 0.7213(4) 0.045(2) Uani 1 1 d . . . . .
O18 O 0.6546(4) 0.4189(4) 0.8075(3) 0.042(2) Uani 1 1 d . . . . .
O19 O -0.1620(5) -0.3957(5) 0.4555(6) 0.093(4) Uani 1 1 d . . . . .
O22 O 0.6067(4) 0.5424(4) 0.8188(4) 0.063(3) Uani 1 1 d . . . . .
O23 O 0.2973(3) 0.0853(3) 0.7533(3) 0.0120(14) Uani 1 1 d . . . . .
O24 O 0.5823(3) 0.2306(3) 0.8475(3) 0.0145(14) Uani 1 1 d . . . . .
O25 O 0.4360(3) 0.0559(3) 0.7926(3) 0.0136(14) Uani 1 1 d . U . . .
O26 O 0.3706(3) 0.0136(3) 0.6642(3) 0.0107(13) Uani 1 1 d . . . . .
O27 O 0.3547(3) 0.0607(3) 0.5776(3) 0.0130(14) Uani 1 1 d . . . . .
O28 O 0.3083(3) -0.0369(3) 0.7270(3) 0.0119(14) Uani 1 1 d . . . . .
O29 O 0.1524(3) 0.1069(3) 0.7147(3) 0.0143(14) Uani 1 1 d . . . . .
O30 O 0.4322(3) 0.1908(3) 0.8186(3) 0.0090(13) Uani 1 1 d . . . . .
O31 O 0.2936(3) 0.3315(3) 0.8608(3) 0.0140(14) Uani 1 1 d . . . . .
O32 O 0.1690(3) 0.2334(3) 0.7986(3) 0.0104(13) Uiso 1 1 d . . . . .
O33 O 0.2353(3) 0.2886(3) 0.7409(3) 0.0125(14) Uani 1 1 d . . . . .
O34 O 0.3693(3) 0.1490(3) 0.6950(2) 0.0098(13) Uani 1 1 d . . . . .
O35 O 0.4777(3) 0.1621(3) 0.6415(3) 0.0123(14) Uani 1 1 d . . . . .
O36 O 0.3524(3) 0.1826(3) 0.6045(3) 0.0132(14) Uani 1 1 d . . . . .
O37 O 1.0165(3) 0.6522(3) 0.8226(3) 0.0125(14) Uani 1 1 d . . . . .
O38 O 0.9707(3) 0.5634(3) 0.6956(3) 0.0137(14) Uani 1 1 d . . . . .
O39 O 1.0331(3) 0.6722(3) 0.6764(3) 0.0103(13) Uani 1 1 d . U . . .
O40 O 1.0057(3) 0.7870(3) 0.7207(3) 0.0107(13) Uani 1 1 d . . . . .
O41 O 1.0819(3) 0.7531(3) 0.7939(3) 0.0117(14) Uani 1 1 d . . . . .
O42 O 0.9940(3) 0.7771(3) 0.8689(3) 0.0124(14) Uani 1 1 d . . . . .
O43 O 0.9407(3) 0.6174(3) 0.8876(3) 0.0181(15) Uani 1 1 d . . . . .
O44 O 0.8981(3) 0.5273(3) 0.7713(3) 0.0138(14) Uani 1 1 d . . . . .
O45 O 0.8176(3) 0.5680(3) 0.6879(3) 0.0101(13) Uiso 1 1 d . . . . .
O46 O 0.8836(3) 0.6038(3) 0.6032(3) 0.0125(14) Uani 1 1 d . . . . .
O47 O 0.7639(3) 0.7907(3) 0.7135(3) 0.0097(13) Uani 1 1 d . . . . .
O48 O 0.6961(3) 0.7605(3) 0.7829(3) 0.0118(14) Uani 1 1 d . . . . .
O49 O 0.6516(3) 0.6779(3) 0.6660(3) 0.0140(14) Uani 1 1 d . . . . .
O50 O 0.7047(3) 0.4744(3) 0.5893(3) 0.0143(14) Uani 1 1 d . . . . .
O51 O 0.8430(3) 0.4732(3) 0.5933(3) 0.0154(14) Uani 1 1 d . . . . .
O52 O 0.7287(4) 0.5924(3) 0.9622(4) 0.0384(19) Uani 1 1 d . . . . .
O53 O 1.2263(3) 1.0602(3) 1.0481(3) 0.0299(17) Uani 1 1 d . . . . .
O54 O -0.2085(3) -0.3162(3) 0.3591(3) 0.0370(19) Uani 1 1 d . . . . .
O55 O 0.1086(3) -0.1989(3) 0.5087(3) 0.0282(17) Uani 1 1 d . . . . .
O56 O 0.3717(3) 0.4443(3) 0.9670(3) 0.0291(17) Uani 1 1 d . . . . .
O57 O 0.2209(3) 0.2819(3) 0.9314(3) 0.0204(15) Uani 1 1 d . . . . .
O58 O 0.4944(3) 0.0304(3) 0.6110(3) 0.0151(14) Uani 1 1 d . . . . .
O59 O 0.4558(3) 0.2373(3) 1.0020(3) 0.0155(15) Uani 1 1 d . . . . .
O60 O 1.1272(3) 0.6327(3) 0.7534(3) 0.0166(15) Uani 1 1 d . . . . .
O61 O 0.7633(3) 0.5007(3) 0.4981(3) 0.0211(16) Uani 1 1 d . . . . .
O62 O 0.6018(3) 0.1007(3) 0.8253(3) 0.0141(14) Uani 1 1 d . . . . .
O63 O 0.0881(3) 0.1839(3) 0.6666(3) 0.0176(15) Uani 1 1 d . . . . .
O64 O 0.3687(3) 0.4116(3) 0.8109(3) 0.0200(15) Uani 1 1 d . . . . .
O65 O 0.7064(3) 0.7105(3) 0.5771(3) 0.0177(15) Uani 1 1 d . . . . .
O66 O 0.7798(3) 0.4385(3) 0.6626(3) 0.0175(15) Uani 1 1 d . . . . .
O67 O 0.8521(3) 0.7234(3) 0.6490(3) 0.0124(14) Uani 1 1 d . . . . .
O68 O 0.2349(3) 0.0253(3) 0.8116(3) 0.0110(13) Uani 1 1 d . . . . .
O69 O 0.9329(3) 0.6881(2) 0.7381(2) 0.0072(12) Uani 1 1 d . U . . .
O70 O 0.2354(3) 0.0305(3) 0.6153(3) 0.0137(14) Uani 1 1 d . . . . .
O71 O 0.5062(3) 0.2638(3) 0.7620(3) 0.0127(14) Uani 1 1 d . . . . .
O72 O 0.3729(3) 0.1228(3) 0.8839(3) 0.0142(14) Uani 1 1 d . . . . .
O73 O 0.7495(3) 0.5228(3) 0.7614(3) 0.0175(15) Uani 1 1 d . . . . .
O74 O 0.5956(3) 0.3734(3) 0.8802(3) 0.0138(14) Uani 1 1 d . . . . .
O75 O 0.7952(3) 0.6196(3) 0.8851(3) 0.0174(15) Uani 1 1 d . . . . .
O76 O 0.8258(3) 0.7816(3) 0.8656(3) 0.0144(14) Uani 1 1 d . . . . .
O77 O 0.5074(3) 0.1194(3) 0.7334(3) 0.0166(15) Uani 1 1 d . . . . .
O78 O 0.1727(3) -0.0171(3) 0.6881(3) 0.0140(14) Uani 1 1 d . . . . .
O79 O 0.9652(3) 0.7109(3) 0.5864(3) 0.0151(14) Uani 1 1 d . . . . .
O80 O 0.9092(3) 0.7371(3) 0.9354(3) 0.0156(14) Uani 1 1 d . . . . .
O81 O 0.6608(3) 0.5651(3) 0.6883(3) 0.0157(15) Uani 1 1 d . . . . .
O82 O 0.8128(3) 0.8934(3) 0.8438(3) 0.0124(13) Uani 1 1 d . U . . .
O83 O 1.0608(3) 0.8886(3) 0.8512(3) 0.0137(14) Uani 1 1 d . . . . .
O84 O 0.4886(3) 0.3004(3) 0.6645(3) 0.0166(14) Uani 1 1 d . . . . .
O85 O 0.3618(3) -0.0138(3) 0.8535(3) 0.0203(16) Uani 1 1 d . . . . .
O86 O 1.0722(3) 1.1098(3) 1.0219(3) 0.0200(15) Uani 1 1 d . . . . .
O87 O 0.2321(3) -0.1018(3) 0.5951(3) 0.0188(15) Uani 1 1 d . . . . .
O88 O 0.0856(3) 0.0299(3) 0.7705(3) 0.0203(16) Uani 1 1 d . . . . .
O89 O 0.2125(3) 0.0768(3) 0.5236(3) 0.0194(15) Uani 1 1 d . . . . .
O90 O 0.6239(3) 0.4254(3) 0.6598(3) 0.0229(16) Uani 1 1 d . . . . .
O91 O 0.9888(3) 0.8961(3) 0.7074(3) 0.0208(15) Uani 1 1 d . . . . .
O92 O 0.7626(3) 0.7446(3) 0.9488(3) 0.0205(15) Uani 1 1 d . . . . .
O93 O 0.9291(3) 0.4245(3) 0.6660(3) 0.0213(16) Uani 1 1 d . . . . .
O94 O -0.0825(3) -0.1122(3) 0.4637(3) 0.0208(16) Uani 1 1 d . . . . .
O95 O 0.5204(3) 0.4713(3) 0.8974(3) 0.0269(17) Uani 1 1 d . . . . .
O96 O 0.0327(3) -0.0911(3) 0.6119(3) 0.0270(17) Uani 1 1 d . . . . .
O97 O 0.5851(3) 0.5079(3) 0.5422(3) 0.0287(17) Uani 1 1 d . . . . .
O98 O 0.0251(3) -0.3197(3) 0.4927(3) 0.0273(17) Uani 1 1 d . . . . .
O99 O 1.0662(3) 0.7436(3) 0.9583(3) 0.0183(15) Uani 1 1 d . . . . .
O100 O 0.5664(3) 0.6432(3) 0.7392(3) 0.0233(16) Uani 1 1 d . . . . .
O101 O -0.0277(3) -0.2417(3) 0.4013(3) 0.0237(16) Uani 1 1 d . . . . .
O102 O 0.4884(3) 0.5921(3) 0.9808(3) 0.0252(16) Uani 1 1 d . . . . .
O104 O -0.0932(3) -0.2313(3) 0.5180(3) 0.0257(17) Uani 1 1 d . . . . .
O105 O 0.6155(3) 0.6764(3) 0.9322(3) 0.0306(18) Uani 1 1 d . . . . .
O106 O 0.5013(3) 0.4948(3) 0.6488(3) 0.0327(18) Uani 1 1 d . . . . .
O107 O -0.0739(4) -0.4137(3) 0.3485(3) 0.039(2) Uani 1 1 d . . . . .
O108 O 0.7174(4) 0.4777(3) 0.9722(3) 0.037(2) Uani 1 1 d . . . . .
O109 O 0.0939(3) -0.0540(3) 0.5137(3) 0.0321(19) Uani 1 1 d . . . . .
O110 O 0.3626(4) 0.5366(3) 0.8784(3) 0.040(2) Uani 1 1 d . . . . .
O111 O 1.1713(4) 1.0031(3) 0.8926(3) 0.0313(18) Uani 1 1 d . . . . .
O112 O 0.8218(3) 0.4916(3) 0.8524(3) 0.0299(17) Uani 1 1 d . . . . .
O113 O 0.6873(4) 0.2619(4) 0.7914(4) 0.043(2) Uani 1 1 d . . . . .
O114 O 0.4443(3) 0.3678(3) 0.4912(3) 0.0325(18) Uani 1 1 d . . . . .
O115 O 0.0108(4) 0.0226(3) 0.6052(3) 0.0364(19) Uani 1 1 d . . . . .
O117 O 0.5047(4) 0.3299(4) 0.5711(4) 0.051(2) Uani 1 1 d . . . . .
O1W O 0.8497(4) 1.1451(5) 0.5643(4) 0.078(3) Uani 1 1 d . . . . .
O2W O 0.9406(4) 1.1493(5) 0.6641(5) 0.075(3) Uani 1 1 d . . . . .
O3W O 0.9019(7) 1.2201(7) 0.7628(7) 0.069(4) Uiso 0.7 1 d . . P . .
O5W O 0.9160(8) 1.2410(8) 0.9252(7) 0.067(4) Uiso 0.6 1 d . . P . .
O6W O 0.9249(10) 1.3439(10) 0.8942(10) 0.089(7) Uiso 0.5 1 d . . P . .
O7W O 1.1166(14) 1.4882(14) 1.0260(13) 0.045(7) Uiso 0.3 1 d . . P . .
O8W O 1.0907(4) 1.2918(4) 0.9643(4) 0.059(3) Uani 1 1 d . . . . .
O9W O 0.9358(4) 1.1289(3) 0.9544(3) 0.0324(18) Uani 1 1 d . . . . .
O10W O 0.9830(3) 1.0523(3) 0.8381(3) 0.0319(18) Uani 1 1 d . . . . .
O11W O 0.8161(3) 1.0181(3) 0.8506(3) 0.0337(19) Uani 1 1 d . . . . .
O12W O 0.7561(4) 1.0004(4) 0.6866(4) 0.065(3) Uani 1 1 d . . . . .
O13W O 0.8454(3) 0.9018(3) 0.7063(3) 0.0287(17) Uani 1 1 d . . . . .
O14W O 0.4142(5) 0.8876(4) 0.8701(4) 0.071(3) Uani 1 1 d . . . . .
O15W O 0.3863(4) 0.7502(4) 0.8097(4) 0.051(2) Uani 1 1 d . . . . .
O16W O 0.4960(4) 0.7128(4) 0.8669(4) 0.062(3) Uani 1 1 d . . . . .
O17W O 1.1851(4) 0.5357(3) 0.6935(4) 0.048(2) Uani 1 1 d . . . . .
O18W O 0.9546(3) 0.4459(3) 0.5370(3) 0.0304(18) Uani 1 1 d . . . . .
O19W O 0.9332(3) 0.4268(3) 0.4163(3) 0.0303(18) Uani 1 1 d . . . . .
O20W O 0.7835(4) 0.4193(4) 0.3904(4) 0.048(2) Uani 1 1 d . . . . .
O21W O 0.6983(4) 0.0782(3) 0.4891(3) 0.040(2) Uani 1 1 d . . . . .
O22W O 0.9262(4) 0.2972(4) 0.6463(5) 0.068(3) Uani 1 1 d . . . . .
O23W O 0.8120(5) 0.2566(4) 0.6888(5) 0.072(3) Uani 1 1 d . . . . .
O24W O 0.6890(4) 0.1448(4) 0.6050(4) 0.047(2) Uani 1 1 d . . . . .
O25W O 0.7141(4) 0.1456(4) 0.7858(4) 0.044(2) Uani 1 1 d . . . . .
O26W O 0.6486(3) 0.0703(4) 0.6619(4) 0.042(2) Uani 1 1 d . . . . .
O27W O 0.6927(4) 0.0499(4) 0.8808(4) 0.053(2) Uani 1 1 d . . . . .
O28W O 0.3011(4) 0.5863(4) 0.8043(4) 0.050(2) Uani 1 1 d . . . . .
O29W O 0.3700(4) 0.6616(4) 0.6831(4) 0.056(2) Uani 1 1 d . . . . .
O30W O 0.9315(10) 0.5827(9) 0.9994(9) 0.071(5) Uiso 0.5 1 d . . P . .
O31W O 0.8050(9) 0.3712(8) 0.8707(9) 0.060(5) Uiso 0.5 1 d . . P . .
O32W O 0.7045(5) 0.6392(5) 0.4565(5) 0.054(3) Uiso 0.8 1 d . . P . .
O33W O 0.7510(14) 0.6942(13) 0.4921(13) 0.053(7) Uiso 0.3 1 d . . P . .
O34W O 0.2091(5) 0.1846(5) 0.4340(5) 0.041(3) Uiso 0.7 1 d . . P . .
O35W O 0.3303(7) 0.4355(7) 0.7145(7) 0.040(4) Uiso 0.5 1 d . . P . .
O36W O 1.4729(4) 1.1334(5) 1.0342(5) 0.079(3) Uani 1 1 d . . . . .
O37W O 1.3009(4) 0.9901(3) 0.9484(4) 0.042(2) Uani 1 1 d . . . . .
O38W O 1.4155(6) 1.0473(5) 1.1010(6) 0.052(3) Uiso 0.7 1 d . . P . .
O39W O 1.3691(4) 1.1968(4) 1.1224(4) 0.055(2) Uani 1 1 d . . . . .
O40W O 1.2586(3) 0.7041(3) 0.8381(3) 0.0334(18) Uani 1 1 d . . . . .
O41W O 1.1782(3) 0.7804(3) 0.9077(3) 0.0326(18) Uani 1 1 d . . . . .
O42W O 0.8534(9) 0.4718(10) 0.9452(9) 0.056(5) Uiso 0.5 1 d . . P . .
O43W O 0.9492(4) 1.0453(4) 0.7142(4) 0.051(2) Uani 1 1 d . . . . .
O44W O 0.8584(4) 1.1408(5) 0.8171(5) 0.072(3) Uani 1 1 d . . . . .
O45W O 1.0351(4) 1.1802(4) 0.8115(4) 0.045(2) Uani 1 1 d . . . . .
O46W O 1.1376(4) 1.1590(4) 0.9298(4) 0.045(2) Uani 1 1 d . . . . .
O47W O 1.2812(8) 0.9018(7) 0.9949(8) 0.076(5) Uiso 0.65 1 d . . P . .
O48W O 1.0333(3) 1.0302(3) 1.1068(3) 0.0202(15) Uani 1 1 d . . . . .
O49W O 1.0995(3) 0.9470(3) 0.9806(3) 0.0289(17) Uani 1 1 d . . . . .
O50W O 0.5002(4) 0.6081(3) 0.5978(3) 0.0344(19) Uani 1 1 d . . . . .
O51W O 0.4198(5) 0.5641(4) 0.7560(5) 0.083(3) Uani 1 1 d . . . . .
O52W O 0.2756(5) 0.2437(5) 0.5547(5) 0.068(3) Uani 1 1 d . . . . .
O53W O 0.1694(7) -0.0073(6) 0.4033(6) 0.051(4) Uiso 0.6 1 d . . P . .
O54W O 0.4744(8) 0.4278(7) 0.7170(7) 0.067(4) Uiso 0.7 1 d . . P . .
O55W O 0.7853(10) 0.3838(9) 0.8310(10) 0.076(6) Uiso 0.5 1 d . . P . .
O56W O 0.8863(13) 1.2737(12) 0.9402(12) 0.076(7) Uiso 0.4 1 d . . P . .
O57W O 0.9840(14) 0.6149(13) 1.0403(14) 0.055(8) Uiso 0.3 1 d . . P . .
O58W O 0.1665(16) 0.1245(15) 0.4166(15) 0.071(9) Uiso 0.3 1 d . . P . .
O59W O 0.9102(13) 1.2666(13) 0.7931(13) 0.082(8) Uiso 0.4 1 d . . P . .
O60W O 0.5605(15) 0.0794(15) 1.0182(15) 0.023(8) Uiso 0.2 1 d . . P . .
O61W O 0.5155(4) 0.0632(4) 0.9286(4) 0.059(3) Uani 1 1 d . . . . .
O62W O 0.829(2) 0.429(2) 0.9521(19) 0.051(11) Uiso 0.2 1 d . . P . .
O63W O 0.4331(16) 0.4201(14) 0.7164(14) 0.053(8) Uiso 0.3 1 d . . P . .
O64W O 1.3189(16) 0.8903(14) 0.9698(15) 0.086(9) Uiso 0.35 1 d . . P . .
V1 V 0.34939(7) 0.15947(7) 0.76137(7) 0.0089(3) Uiso 1 1 d . . . . .
V2 V 0.85020(7) 0.65043(7) 0.74375(7) 0.0095(3) Uiso 1 1 d . . . . .
Na1 Na 0.5460(3) 0.6247(3) 0.8243(2) 0.0671(16) Uani 1 1 d . . . . .
Na2 Na 1.000000 1.000000 1.000000 0.0186(12) Uani 1 2 d S . P . .
Na3 Na 1.1727(2) 1.0982(2) 0.9795(2) 0.0432(12) Uani 1 1 d . . . . .
Na4 Na 1.3513(2) 1.0904(2) 1.0439(2) 0.0481(13) Uani 1 1 d . . . . .
Na5 Na 0.5982(2) 0.5811(2) 0.9452(2) 0.0416(12) Uani 1 1 d . . . . .
Na6 Na 1.0144(3) 1.1719(2) 0.8997(3) 0.0548(14) Uani 1 1 d . . . . .
Na10 Na 0.000000 0.000000 0.500000 0.0254(13) Uani 1 2 d S . P . .
Na11 Na 0.00408(19) -0.15441(18) 0.50653(17) 0.0251(9) Uani 1 1 d . . . . .
Na12 Na -0.09726(19) -0.32339(18) 0.42132(18) 0.0277(10) Uani 1 1 d . . . . .
Na13 Na 0.8605(2) 1.02068(19) 0.76624(19) 0.0350(11) Uani 1 1 d . . . . .
Na14 Na 0.500000 0.500000 1.000000 0.0265(13) Uani 1 2 d S . P . .
Na15 Na 0.6235(2) 0.34904(19) 0.7039(2) 0.0351(11) Uani 1 1 d . . . . .
Na16 Na 0.45950(19) 0.48487(18) 0.54953(18) 0.0296(10) Uani 1 1 d . . . . .
Na17 Na 0.4439(2) 0.5871(2) 0.6739(2) 0.0483(13) Uani 1 1 d . . . . .
Na18 Na 0.9199(7) 1.1538(7) 0.7515(7) 0.042(4) Uiso 0.3 1 d . . P . .
Nb1 Nb 0.94143(4) 0.69751(4) 0.64572(4) 0.01067(18) Uani 1 1 d . . . . .
Nb2 Nb 0.80717(4) 0.80772(4) 0.80258(4) 0.01093(18) Uani 1 1 d . . . . .
Nb3 Nb 1.04090(4) 0.65018(4) 0.74830(4) 0.01176(18) Uani 1 1 d . . . . .
Nb4 Nb 0.74619(4) 0.69858(4) 0.64011(4) 0.01197(19) Uani 1 1 d . . . . .
Nb5 Nb 0.34408(4) 0.32658(4) 0.79487(4) 0.01289(19) Uani 1 1 d . . . . .
Nb6 Nb 0.52549(4) 0.13160(4) 0.81523(4) 0.01141(18) Uani 1 1 d . . . . .
Nb7 Nb 0.27125(4) 0.10395(4) 0.59801(4) 0.01187(18) Uani 1 1 d . . . . .
Nb8 Nb 0.43629(4) 0.21494(4) 0.92300(4) 0.01246(19) Uani 1 1 d . . . . .
Nb9 Nb 0.17533(4) 0.18973(4) 0.71108(4) 0.01237(19) Uani 1 1 d . . . . .
Nb10 Nb 0.78960(4) 0.53724(4) 0.57875(4) 0.01331(19) Uani 1 1 d . . . . .
Nb11 Nb 0.17414(4) 0.06127(4) 0.76492(4) 0.01238(19) Uani 1 1 d . . . . .
Nb12 Nb 0.25771(4) -0.02081(4) 0.65728(4) 0.01197(19) Uani 1 1 d . . . . .
Nb13 Nb 0.52207(4) 0.29671(4) 0.84852(4) 0.01204(19) Uani 1 1 d . . . . .
Nb14 Nb 0.33842(4) 0.03310(4) 0.81600(4) 0.01212(19) Uani 1 1 d . . . . .
Nb15 Nb 0.98219(4) 0.71037(4) 0.89646(4) 0.01433(19) Uani 1 1 d . . . . .
Nb16 Nb 0.25592(4) 0.24589(4) 0.86941(4) 0.01270(19) Uani 1 1 d . . . . .
Nb17 Nb 0.88884(4) 0.48995(4) 0.68179(4) 0.01452(19) Uani 1 1 d . . . . .
Nb18 Nb 0.66017(4) 0.65687(4) 0.73926(4) 0.01413(19) Uani 1 1 d . . . . .
Nb19 Nb 0.43878(4) 0.24192(4) 0.68364(4) 0.01265(19) Uani 1 1 d . . . . .
Nb20 Nb 0.79989(4) 0.70886(4) 0.88849(4) 0.01407(19) Uani 1 1 d . . . . .
Nb21 Nb 0.83585(4) 0.55689(4) 0.83203(4) 0.0159(2) Uani 1 1 d . . . . .
Nb22 Nb 0.70211(4) 0.49242(4) 0.67621(4) 0.0157(2) Uani 1 1 d . . . . .
Nb23 Nb 1.00313(4) 0.80437(4) 0.80713(4) 0.01082(18) Uani 1 1 d . . . . .
Nb24 Nb 0.44194(4) 0.07678(4) 0.64981(4) 0.01219(19) Uani 1 1 d . . . . .
Ru1 Ru 0.18861(4) 0.33295(3) 0.81330(3) 0.01474(18) Uani 1 1 d . . . . .
Ru2 Ru 0.41150(4) -0.03704(3) 0.71136(3) 0.01376(17) Uani 1 1 d . . . . .
Ru3 Ru 0.41118(4) 0.12624(4) 0.55049(3) 0.01553(18) Uani 1 1 d . . . . .
Ru4 Ru 0.61127(4) 0.25830(4) 0.94166(4) 0.01725(19) Uani 1 1 d . . . . .
Ru5 Ru 1.00565(4) 0.56671(4) 0.83808(4) 0.01689(18) Uani 1 1 d . . . . .
Ru6 Ru 0.74760(4) 0.39228(4) 0.56604(4) 0.01908(19) Uani 1 1 d . . . . .
Ru7 Ru 0.65182(4) 0.77991(3) 0.71170(4) 0.01461(18) Uani 1 1 d . . . . .
Ru8 Ru 1.11063(4) 0.76905(3) 0.72308(3) 0.01240(17) Uani 1 1 d . . . . .

loop_
_atom_site_aniso_label
_atom_site_aniso_U_11
_atom_site_aniso_U_22
_atom_site_aniso_U_33
_atom_site_aniso_U_23
_atom_site_aniso_U_13
_atom_site_aniso_U_12
O1 0.036(4) 0.067(6) 0.056(6) 0.032(5) 0.005(4) 0.018(4)
O2 0.012(3) 0.017(3) 0.013(4) 0.003(3) 0.002(3) 0.008(3)
O3 0.011(3) 0.014(3) 0.012(4) 0.004(3) 0.002(3) 0.007(2)
O4 0.013(3) 0.016(3) 0.008(3) 0.006(3) 0.004(2) 0.006(2)
O5 0.016(3) 0.014(3) 0.018(4) 0.009(3) 0.001(3) 0.005(3)
O6 0.014(3) 0.014(3) 0.005(3) 0.001(3) 0.002(2) 0.006(2)
O7 0.009(3) 0.010(3) 0.015(3) 0.008(3) 0.003(2) 0.004(2)
O8 0.014(3) 0.015(3) 0.015(4) 0.005(3) 0.006(3) 0.005(3)
O9 0.008(3) 0.011(3) 0.020(4) 0.006(3) 0.011(3) 0.005(2)
O10 0.017(3) 0.010(3) 0.013(4) 0.005(3) 0.006(3) 0.006(2)
O11 0.012(3) 0.015(3) 0.013(4) 0.007(3) 0.002(3) 0.003(2)
O12 0.015(3) 0.010(3) 0.019(4) 0.006(3) 0.009(3) 0.009(2)
O13 0.015(3) 0.017(3) 0.013(4) 0.009(3) 0.010(3) 0.008(3)
O14 0.014(3) 0.012(3) 0.009(3) 0.005(3) 0.004(3) 0.004(2)
O15 0.046(5) 0.040(5) 0.030(5) 0.001(4) 0.017(4) -0.002(4)
O16 0.022(4) 0.036(5) 0.056(6) 0.001(4) 0.012(4) 0.009(3)
O17 0.033(4) 0.048(5) 0.070(7) 0.037(5) 0.023(4) 0.020(4)
O18 0.038(4) 0.053(5) 0.026(5) 0.012(4) 0.019(4) 0.003(4)
O19 0.068(6) 0.080(7) 0.151(12) 0.073(8) 0.055(7) 0.004(5)
O22 0.074(6) 0.043(5) 0.083(8) 0.034(5) 0.028(5) 0.025(4)
O23 0.012(3) 0.016(3) 0.011(3) 0.007(3) 0.007(3) 0.005(2)
O24 0.012(3) 0.013(3) 0.014(4) 0.005(3) 0.002(3) 0.002(2)
O25 0.012(3) 0.016(3) 0.004(3) 0.002(3) -0.004(2) -0.002(2)
O26 0.008(3) 0.013(3) 0.006(3) 0.000(3) 0.005(2) 0.000(2)
O27 0.017(3) 0.010(3) 0.013(4) 0.006(3) 0.007(3) 0.004(2)
O28 0.013(3) 0.007(3) 0.017(4) 0.005(3) 0.006(3) 0.005(2)
O29 0.016(3) 0.013(3) 0.017(4) 0.010(3) 0.005(3) 0.006(3)
O30 0.011(3) 0.010(3) 0.007(3) 0.003(3) 0.006(2) 0.005(2)
O31 0.017(3) 0.017(3) 0.008(3) 0.004(3) 0.009(3) 0.005(3)
O33 0.015(3) 0.014(3) 0.009(3) 0.010(3) 0.002(3) -0.001(2)
O34 0.010(3) 0.012(3) 0.003(3) 0.000(3) 0.000(2) 0.005(2)
O35 0.012(3) 0.014(3) 0.010(3) 0.003(3) 0.006(3) 0.004(2)
O36 0.016(3) 0.015(3) 0.014(4) 0.007(3) 0.009(3) 0.011(3)
O37 0.016(3) 0.015(3) 0.015(4) 0.011(3) 0.010(3) 0.008(3)
O38 0.011(3) 0.013(3) 0.019(4) 0.007(3) 0.005(3) 0.007(2)
O39 0.0097(15) 0.0103(15) 0.0102(16) 0.0036(10) 0.0040(10) 0.0035(10)
O40 0.011(3) 0.010(3) 0.013(3) 0.007(3) 0.007(3) 0.003(2)
O41 0.006(3) 0.014(3) 0.015(4) 0.007(3) 0.002(2) 0.001(2)
O42 0.019(3) 0.011(3) 0.014(4) 0.009(3) 0.008(3) 0.006(3)
O43 0.022(3) 0.018(3) 0.016(4) 0.009(3) 0.006(3) 0.008(3)
O44 0.015(3) 0.018(3) 0.016(4) 0.010(3) 0.014(3) 0.007(3)
O46 0.011(3) 0.015(3) 0.013(4) 0.008(3) 0.002(3) 0.004(2)
O47 0.009(3) 0.009(3) 0.012(3) 0.004(3) 0.005(2) 0.006(2)
O48 0.009(3) 0.011(3) 0.014(4) 0.003(3) 0.006(3) 0.003(2)
O49 0.010(3) 0.017(3) 0.012(4) 0.005(3) 0.000(3) 0.006(2)
O50 0.014(3) 0.010(3) 0.015(4) -0.001(3) 0.012(3) 0.003(2)
O51 0.015(3) 0.011(3) 0.019(4) 0.008(3) 0.004(3) 0.001(3)
O52 0.043(4) 0.035(4) 0.048(5) 0.025(4) 0.023(4) 0.013(3)
O53 0.034(4) 0.031(4) 0.021(4) 0.006(3) 0.016(3) 0.010(3)
O54 0.036(4) 0.049(5) 0.045(5) 0.034(4) 0.017(4) 0.020(4)
O55 0.023(4) 0.026(4) 0.034(5) 0.018(3) 0.000(3) 0.004(3)
O56 0.033(4) 0.021(4) 0.029(5) 0.011(3) 0.005(3) 0.005(3)
O57 0.022(3) 0.020(4) 0.021(4) 0.008(3) 0.012(3) 0.010(3)
O58 0.018(3) 0.018(3) 0.012(4) 0.005(3) 0.007(3) 0.013(3)
O59 0.016(3) 0.014(3) 0.013(4) 0.002(3) 0.001(3) 0.007(3)
O60 0.015(3) 0.022(4) 0.021(4) 0.013(3) 0.009(3) 0.011(3)
O61 0.020(3) 0.016(3) 0.018(4) 0.000(3) 0.004(3) 0.007(3)
O62 0.012(3) 0.016(3) 0.014(4) 0.006(3) 0.004(3) 0.007(3)
O63 0.017(3) 0.015(3) 0.018(4) 0.006(3) 0.002(3) 0.005(3)
O64 0.020(3) 0.017(3) 0.023(4) 0.011(3) 0.006(3) 0.004(3)
O65 0.022(3) 0.016(3) 0.015(4) 0.004(3) 0.006(3) 0.012(3)
O66 0.012(3) 0.010(3) 0.029(4) 0.005(3) 0.012(3) 0.006(2)
O67 0.012(3) 0.013(3) 0.006(3) 0.000(3) 0.003(2) 0.001(2)
O68 0.017(3) 0.013(3) 0.009(3) 0.007(3) 0.007(3) 0.007(2)
O69 0.0074(15) 0.0066(15) 0.0076(15) 0.0034(10) 0.0012(9) 0.0031(10)
O70 0.014(3) 0.013(3) 0.010(3) 0.005(3) -0.001(3) 0.002(2)
O71 0.011(3) 0.008(3) 0.017(4) 0.006(3) 0.001(3) 0.002(2)
O72 0.017(3) 0.014(3) 0.011(4) 0.007(3) 0.002(3) 0.005(3)
O73 0.020(3) 0.011(3) 0.021(4) 0.004(3) 0.010(3) 0.005(3)
O74 0.013(3) 0.014(3) 0.011(4) 0.004(3) 0.003(3) 0.001(2)
O75 0.023(3) 0.016(3) 0.025(4) 0.015(3) 0.017(3) 0.013(3)
O76 0.015(3) 0.013(3) 0.016(4) 0.008(3) 0.004(3) 0.006(3)
O77 0.007(3) 0.017(3) 0.027(4) 0.010(3) 0.004(3) 0.008(3)
O78 0.011(3) 0.013(3) 0.013(4) 0.003(3) 0.002(3) 0.001(2)
O79 0.015(3) 0.019(3) 0.006(3) 0.002(3) 0.003(3) 0.003(3)
O80 0.019(3) 0.017(3) 0.016(4) 0.011(3) 0.006(3) 0.008(3)
O81 0.009(3) 0.009(3) 0.020(4) 0.002(3) -0.001(3) 0.002(2)
O82 0.0120(15) 0.0121(15) 0.0127(16) 0.0047(10) 0.0041(10) 0.0051(10)
O83 0.019(3) 0.010(3) 0.011(4) 0.003(3) 0.009(3) 0.003(3)
O84 0.022(3) 0.013(3) 0.017(4) 0.007(3) 0.012(3) 0.004(3)
O85 0.018(3) 0.018(3) 0.024(4) 0.011(3) 0.000(3) 0.007(3)
O86 0.019(3) 0.019(4) 0.020(4) 0.009(3) 0.008(3) 0.003(3)
O87 0.016(3) 0.016(3) 0.019(4) 0.005(3) 0.004(3) 0.001(3)
O88 0.011(3) 0.024(4) 0.018(4) 0.008(3) -0.001(3) 0.001(3)
O89 0.016(3) 0.025(4) 0.017(4) 0.009(3) 0.005(3) 0.008(3)
O90 0.020(3) 0.014(3) 0.027(4) 0.003(3) 0.008(3) 0.001(3)
O91 0.023(3) 0.021(4) 0.021(4) 0.013(3) 0.008(3) 0.005(3)
O92 0.030(4) 0.017(3) 0.020(4) 0.007(3) 0.020(3) 0.011(3)
O93 0.024(3) 0.016(3) 0.025(4) 0.006(3) 0.012(3) 0.012(3)
O94 0.020(3) 0.021(4) 0.023(4) 0.012(3) 0.003(3) 0.008(3)
O95 0.029(4) 0.011(3) 0.037(5) 0.008(3) 0.010(3) 0.006(3)
O96 0.012(3) 0.044(4) 0.016(4) 0.011(3) -0.001(3) 0.000(3)
O97 0.027(4) 0.039(4) 0.023(4) 0.015(4) 0.011(3) 0.010(3)
O98 0.033(4) 0.025(4) 0.026(4) 0.008(3) 0.018(3) 0.013(3)
O99 0.019(3) 0.024(4) 0.014(4) 0.009(3) 0.006(3) 0.006(3)
O100 0.014(3) 0.021(4) 0.035(5) 0.012(3) 0.012(3) 0.006(3)
O101 0.026(4) 0.018(4) 0.028(4) 0.010(3) 0.009(3) 0.008(3)
O102 0.032(4) 0.017(4) 0.029(4) 0.007(3) 0.018(3) 0.011(3)
O104 0.030(4) 0.019(4) 0.026(4) 0.013(3) 0.000(3) 0.004(3)
O105 0.042(4) 0.018(4) 0.036(5) 0.011(3) 0.020(4) 0.011(3)
O106 0.032(4) 0.030(4) 0.040(5) 0.016(4) 0.014(3) 0.013(3)
O107 0.045(4) 0.028(4) 0.043(5) 0.009(4) 0.024(4) 0.017(3)
O108 0.047(4) 0.023(4) 0.026(5) 0.000(3) 0.003(4) 0.010(3)
O109 0.025(4) 0.026(4) 0.048(5) 0.023(4) 0.004(3) 0.008(3)
O110 0.050(5) 0.021(4) 0.032(5) 0.001(4) 0.000(4) 0.013(3)
O111 0.045(4) 0.023(4) 0.020(4) 0.010(3) 0.009(3) -0.002(3)
O112 0.045(4) 0.025(4) 0.046(5) 0.030(4) 0.029(4) 0.019(3)
O113 0.035(4) 0.043(5) 0.062(6) 0.024(4) 0.032(4) 0.019(4)
O114 0.032(4) 0.028(4) 0.034(5) 0.013(4) 0.010(3) 0.005(3)
O115 0.041(4) 0.024(4) 0.024(5) -0.001(3) 0.007(3) -0.002(3)
O117 0.056(5) 0.046(5) 0.037(5) 0.022(4) -0.005(4) -0.003(4)
O1W 0.059(6) 0.106(8) 0.052(7) 0.026(6) 0.015(5) 0.019(5)
O2W 0.047(5) 0.088(7) 0.134(10) 0.087(7) 0.035(6) 0.026(5)
O8W 0.061(5) 0.099(7) 0.054(6) 0.048(6) 0.039(5) 0.050(5)
O9W 0.045(4) 0.029(4) 0.016(4) 0.005(3) 0.005(3) 0.014(3)
O10W 0.027(4) 0.030(4) 0.033(5) 0.015(4) 0.004(3) 0.000(3)
O11W 0.036(4) 0.021(4) 0.040(5) 0.013(4) 0.011(4) 0.005(3)
O12W 0.060(5) 0.096(7) 0.044(6) 0.029(5) 0.006(4) 0.049(5)
O13W 0.025(4) 0.026(4) 0.037(5) 0.015(4) 0.012(3) 0.008(3)
O14W 0.079(6) 0.073(7) 0.061(7) 0.037(6) 0.009(5) 0.024(5)
O15W 0.033(4) 0.065(6) 0.050(6) 0.022(5) 0.004(4) 0.026(4)
O16W 0.056(5) 0.052(5) 0.062(7) 0.014(5) 0.005(5) 0.024(4)
O17W 0.038(4) 0.031(4) 0.058(6) 0.004(4) 0.018(4) 0.012(3)
O18W 0.042(4) 0.032(4) 0.033(5) 0.018(4) 0.025(4) 0.024(3)
O19W 0.036(4) 0.025(4) 0.030(5) 0.009(3) 0.014(3) 0.014(3)
O20W 0.056(5) 0.048(5) 0.027(5) 0.003(4) 0.015(4) 0.019(4)
O21W 0.056(5) 0.030(4) 0.023(5) 0.006(4) 0.016(4) 0.005(4)
O22W 0.080(6) 0.048(5) 0.134(10) 0.062(6) 0.076(6) 0.048(5)
O23W 0.067(6) 0.061(6) 0.091(9) 0.031(6) 0.042(6) 0.017(5)
O24W 0.047(5) 0.049(5) 0.049(6) 0.019(4) 0.027(4) 0.024(4)
O25W 0.043(4) 0.047(5) 0.043(5) 0.017(4) 0.021(4) 0.018(4)
O26W 0.024(4) 0.053(5) 0.045(5) 0.018(4) 0.015(4) 0.012(3)
O27W 0.058(5) 0.058(5) 0.049(6) 0.020(5) 0.014(4) 0.043(4)
O28W 0.059(5) 0.046(5) 0.039(6) 0.018(4) 0.009(4) 0.015(4)
O29W 0.056(5) 0.043(5) 0.070(7) 0.023(5) 0.025(5) 0.022(4)
O36W 0.053(6) 0.112(8) 0.084(8) 0.051(7) 0.038(5) 0.025(5)
O37W 0.045(5) 0.038(5) 0.042(5) 0.017(4) 0.009(4) 0.017(4)
O39W 0.058(5) 0.048(5) 0.032(5) 0.001(4) 0.023(4) -0.012(4)
O40W 0.028(4) 0.038(4) 0.029(5) 0.017(4) -0.001(3) 0.006(3)
O41W 0.029(4) 0.036(4) 0.027(4) 0.010(4) 0.005(3) 0.010(3)
O43W 0.053(5) 0.057(5) 0.056(6) 0.035(5) 0.019(4) 0.022(4)
O44W 0.056(5) 0.095(7) 0.122(10) 0.088(7) 0.048(6) 0.041(5)
O45W 0.035(4) 0.057(5) 0.038(5) 0.021(4) 0.014(4) 0.003(4)
O46W 0.049(5) 0.049(5) 0.034(5) 0.023(4) 0.007(4) 0.005(4)
O48W 0.032(4) 0.017(3) 0.011(4) 0.007(3) 0.009(3) 0.005(3)
O49W 0.022(4) 0.034(4) 0.025(4) 0.008(3) 0.010(3) 0.007(3)
O50W 0.044(4) 0.019(4) 0.033(5) 0.007(3) 0.011(4) 0.008(3)
O51W 0.095(7) 0.062(6) 0.103(9) 0.035(6) 0.065(7) 0.021(5)
O52W 0.084(6) 0.094(7) 0.108(9) 0.089(7) 0.066(6) 0.070(6)
O61W 0.080(6) 0.068(6) 0.060(7) 0.044(5) 0.024(5) 0.048(5)
Na1 0.092(4) 0.069(4) 0.049(4) 0.028(3) 0.024(3) 0.038(3)
Na2 0.020(3) 0.015(3) 0.013(3) 0.000(2) 0.006(2) 0.005(2)
Na3 0.045(3) 0.055(3) 0.039(3) 0.023(2) 0.022(2) 0.023(2)
Na4 0.034(2) 0.066(3) 0.034(3) 0.014(3) 0.016(2) 0.012(2)
Na5 0.038(2) 0.035(3) 0.060(3) 0.028(2) 0.015(2) 0.015(2)
Na6 0.063(3) 0.048(3) 0.078(4) 0.042(3) 0.039(3) 0.025(2)
Na10 0.024(3) 0.021(3) 0.030(4) 0.012(3) 0.006(2) 0.008(2)
Na11 0.026(2) 0.028(2) 0.024(2) 0.0150(19) 0.0044(17) 0.0096(17)
Na12 0.031(2) 0.027(2) 0.027(2) 0.0134(19) 0.0100(18) 0.0089(17)
Na13 0.034(2) 0.036(2) 0.032(3) 0.016(2) 0.0005(19) 0.0139(19)
Na14 0.031(3) 0.018(3) 0.030(4) 0.011(3) 0.009(3) 0.007(2)
Na15 0.034(2) 0.030(2) 0.041(3) 0.016(2) 0.015(2) 0.0068(19)
Na16 0.028(2) 0.028(2) 0.026(2) 0.0078(19) 0.0050(18) 0.0085(17)
Na17 0.042(3) 0.047(3) 0.048(3) 0.017(3) 0.010(2) 0.014(2)
Nb1 0.0111(4) 0.0110(4) 0.0102(4) 0.0046(4) 0.0038(3) 0.0042(3)
Nb2 0.0120(4) 0.0097(4) 0.0112(5) 0.0039(4) 0.0043(3) 0.0050(3)
Nb3 0.0114(4) 0.0113(4) 0.0144(5) 0.0064(4) 0.0041(3) 0.0061(3)
Nb4 0.0123(4) 0.0116(4) 0.0112(5) 0.0038(4) 0.0029(3) 0.0061(3)
Nb5 0.0133(4) 0.0107(4) 0.0134(5) 0.0038(4) 0.0039(3) 0.0054(3)
Nb6 0.0105(4) 0.0107(4) 0.0127(5) 0.0045(4) 0.0034(3) 0.0053(3)
Nb7 0.0128(4) 0.0120(4) 0.0105(5) 0.0043(4) 0.0036(3) 0.0050(3)
Nb8 0.0118(4) 0.0126(4) 0.0109(5) 0.0034(4) 0.0019(3) 0.0056(3)
Nb9 0.0129(4) 0.0124(4) 0.0115(5) 0.0048(4) 0.0030(3) 0.0055(3)
Nb10 0.0126(4) 0.0095(4) 0.0139(5) 0.0018(4) 0.0032(3) 0.0043(3)
Nb11 0.0116(4) 0.0116(4) 0.0132(5) 0.0051(4) 0.0045(3) 0.0029(3)
Nb12 0.0122(4) 0.0096(4) 0.0117(5) 0.0036(4) 0.0021(3) 0.0028(3)
Nb13 0.0103(4) 0.0098(4) 0.0132(5) 0.0028(4) 0.0028(3) 0.0040(3)
Nb14 0.0125(4) 0.0114(4) 0.0126(5) 0.0053(4) 0.0038(3) 0.0043(3)
Nb15 0.0178(4) 0.0153(4) 0.0128(5) 0.0076(4) 0.0056(4) 0.0075(3)
Nb16 0.0135(4) 0.0137(4) 0.0114(5) 0.0051(4) 0.0044(3) 0.0063(3)
Nb17 0.0158(4) 0.0095(4) 0.0206(5) 0.0065(4) 0.0086(4) 0.0071(3)
Nb18 0.0120(4) 0.0110(4) 0.0198(5) 0.0059(4) 0.0071(4) 0.0051(3)
Nb19 0.0146(4) 0.0113(4) 0.0132(5) 0.0054(4) 0.0065(3) 0.0050(3)
Nb20 0.0182(4) 0.0128(4) 0.0150(5) 0.0071(4) 0.0091(4) 0.0072(3)
Nb21 0.0205(4) 0.0130(4) 0.0212(5) 0.0103(4) 0.0120(4) 0.0088(4)
Nb22 0.0147(4) 0.0090(4) 0.0222(5) 0.0042(4) 0.0090(4) 0.0047(3)
Nb23 0.0121(4) 0.0095(4) 0.0105(4) 0.0039(4) 0.0033(3) 0.0043(3)
Nb24 0.0125(4) 0.0116(4) 0.0124(5) 0.0041(4) 0.0053(3) 0.0055(3)
Ru1 0.0157(4) 0.0137(4) 0.0143(4) 0.0044(3) 0.0043(3) 0.0085(3)
Ru2 0.0155(4) 0.0108(4) 0.0152(4) 0.0048(3) 0.0048(3) 0.0072(3)
Ru3 0.0186(4) 0.0175(4) 0.0128(4) 0.0066(3) 0.0078(3) 0.0083(3)
Ru4 0.0131(4) 0.0148(4) 0.0154(4) 0.0011(3) -0.0022(3) 0.0064(3)
Ru5 0.0210(4) 0.0183(4) 0.0194(5) 0.0119(4) 0.0087(3) 0.0130(3)
Ru6 0.0200(4) 0.0092(4) 0.0241(5) 0.0027(4) 0.0099(4) 0.0048(3)
Ru7 0.0122(4) 0.0137(4) 0.0182(4) 0.0063(3) 0.0040(3) 0.0074(3)
Ru8 0.0114(4) 0.0115(4) 0.0145(4) 0.0055(3) 0.0048(3) 0.0042(3)

loop_
_atom_type_symbol
_atom_type_description
_atom_type_scat_dispersion_real
_atom_type_scat_dispersion_imag
_atom_type_scat_source
C C 0.0033 0.0016 'International Tables Vol C Tables 4.2.6.8 and 6.1.1.4'
O O 0.0106 0.0060 'International Tables Vol C Tables 4.2.6.8 and 6.1.1.4'
Na Na 0.0362 0.0249 'International Tables Vol C Tables 4.2.6.8 and 6.1.1.4'
V V 0.3005 0.5294 'International Tables Vol C Tables 4.2.6.8 and 6.1.1.4'
Nb Nb -2.0727 0.6215 'International Tables Vol C Tables 4.2.6.8 and 6.1.1.4'
Ru Ru -1.2594 0.8363 'International Tables Vol C Tables 4.2.6.8 and 6.1.1.4'
H H 0.0000 0.0000 'International Tables Vol C Tables 4.2.6.8 and 6.1.1.4'

loop_
_geom_angle_atom_site_label_1
_geom_angle_atom_site_label_2
_geom_angle_atom_site_label_3
_geom_angle
_geom_angle_site_symmetry_1
_geom_angle_site_symmetry_3
_geom_angle_publ_flag
C2A C1A C6A 120.5(12) . . ?
C2A C1A Ru2 72.2(7) . . ?
C6A C1A Ru2 70.8(6) . . ?
C2A C1A H1AA 119.2 . . ?
C6A C1A H1AA 119.2 . . ?
Ru2 C1A H1AA 119.2 . . ?
C1A C2A C3A 117.6(13) . . ?
C1A C2A Ru2 69.4(7) . . ?
C3A C2A Ru2 69.2(7) . . ?
C1A C2A H2AA 120.4 . . ?
C3A C2A H2AA 120.4 . . ?
Ru2 C2A H2AA 120.4 . . ?
C4A C3A C2A 120.4(13) . . ?
C4A C3A Ru2 70.9(8) . . ?
C2A C3A Ru2 71.0(8) . . ?
C4A C3A H3AA 119.1 . . ?
C2A C3A H3AA 119.1 . . ?
Ru2 C3A H3AA 119.1 . . ?
C5A C4A C3A 120.5(13) . . ?
C5A C4A Ru2 70.9(9) . . ?
C3A C4A Ru2 71.3(8) . . ?
C5A C4A H4AA 119.1 . . ?
C3A C4A H4AA 119.1 . . ?
Ru2 C4A H4AA 119.1 . . ?
C4A C5A C6A 122.6(15) . . ?
C4A C5A Ru2 71.3(9) . . ?
C6A C5A Ru2 71.8(8) . . ?
C4A C5A H5AA 117.8 . . ?
C6A C5A H5AA 117.8 . . ?
Ru2 C5A H5AA 117.8 . . ?
C5A C6A C1A 118.3(13) . . ?
C5A C6A Ru2 70.4(8) . . ?
C1A C6A Ru2 69.4(7) . . ?
C5A C6A H6AA 120.1 . . ?
C1A C6A H6AA 120.1 . . ?
Ru2 C6A H6AA 120.1 . . ?
C6B C1B C2B 118(3) . . ?
C6B C1B Ru2 71.8(15) . . ?
C2B C1B Ru2 72.3(14) . . ?
C6B C1B H1BA 121.1 . . ?
C2B C1B H1BA 121.1 . . ?
Ru2 C1B H1BA 121.1 . . ?
C3B C2B C1B 116(3) . . ?
C3B C2B Ru2 68.6(16) . . ?
C1B C2B Ru2 67.7(14) . . ?
C3B C2B H2BA 121.3 . . ?
C1B C2B H2BA 121.3 . . ?
Ru2 C2B H2BA 121.3 . . ?
C4B C3B C2B 120(3) . . ?
C4B C3B Ru2 71.0(19) . . ?
C2B C3B Ru2 74.1(17) . . ?
C4B C3B H3BA 120.0 . . ?
C2B C3B H3BA 120.0 . . ?
Ru2 C3B H3BA 120.0 . . ?
C5B C4B C3B 126(3) . . ?
C5B C4B Ru2 75(2) . . ?
C3B C4B Ru2 71.8(19) . . ?
C5B C4B H4BA 116.6 . . ?
C3B C4B H4BA 116.6 . . ?
Ru2 C4B H4BA 116.6 . . ?
C4B C5B C6B 121(4) . . ?
C4B C5B Ru2 72(2) . . ?
C6B C5B Ru2 70.5(17) . . ?
C4B C5B H5BA 118.8 . . ?
C6B C5B H5BA 118.8 . . ?
Ru2 C5B H5BA 118.8 . . ?
C1B C6B C5B 120(3) . . ?
C1B C6B Ru2 71.6(16) . . ?
C5B C6B Ru2 71.3(17) . . ?
C1B C6B H6BA 119.3 . . ?
C5B C6B H6BA 119.3 . . ?
Ru2 C6B H6BA 119.3 . . ?
C2 C1 C6 118.4(10) . . ?
C2 C1 Ru4 71.5(6) . . ?
C6 C1 Ru4 69.4(6) . . ?
C2 C1 H1A 120.2 . . ?
C6 C1 H1A 120.2 . . ?
Ru4 C1 H1A 120.2 . . ?
C1 C2 C3 120.4(9) . . ?
C1 C2 Ru4 71.2(6) . . ?
C3 C2 Ru4 70.4(5) . . ?
C1 C2 H2A 119.0 . . ?
C3 C2 H2A 119.0 . . ?
Ru4 C2 H2A 119.0 . . ?
C4 C3 C2 121.1(10) . . ?
C4 C3 Ru4 71.2(6) . . ?
C2 C3 Ru4 71.6(6) . . ?
C4 C3 H3A 118.8 . . ?
C2 C3 H3A 118.8 . . ?
Ru4 C3 H3A 118.8 . . ?
C3 C4 C5 116.4(11) . . ?
C3 C4 Ru4 70.8(6) . . ?
C5 C4 Ru4 69.5(6) . . ?
C3 C4 H4A 121.4 . . ?
C5 C4 H4A 121.4 . . ?
Ru4 C4 H4A 121.4 . . ?
C6 C5 C4 122.0(11) . . ?
C6 C5 Ru4 71.6(6) . . ?
C4 C5 Ru4 71.4(6) . . ?
C6 C5 H5A 118.2 . . ?
C4 C5 H5A 118.2 . . ?
Ru4 C5 H5A 118.2 . . ?
C5 C6 C1 121.7(11) . . ?
C5 C6 Ru4 72.0(6) . . ?
C1 C6 Ru4 72.4(5) . . ?
C5 C6 H6A 118.6 . . ?
C1 C6 H6A 118.6 . . ?
Ru4 C6 H6A 118.6 . . ?
C12 C7 C8 119.4(11) . . ?
C12 C7 Ru5 70.6(6) . . ?
C8 C7 Ru5 69.9(6) . . ?
C12 C7 H7A 119.5 . . ?
C8 C7 H7A 119.5 . . ?
Ru5 C7 H7A 119.5 . . ?
C7 C8 C9 121.2(10) . . ?
C7 C8 Ru5 72.3(6) . . ?
C9 C8 Ru5 72.1(6) . . ?
C7 C8 H8A 119.0 . . ?
C9 C8 H8A 119.0 . . ?
Ru5 C8 H8A 119.0 . . ?
C10 C9 C8 117.4(10) . . ?
C10 C9 Ru5 69.6(6) . . ?
C8 C9 Ru5 69.8(6) . . ?
C10 C9 H9A 120.6 . . ?
C8 C9 H9A 120.6 . . ?
Ru5 C9 H9A 120.6 . . ?
C11 C10 C9 121.4(12) . . ?
C11 C10 Ru5 72.0(7) . . ?
C9 C10 Ru5 72.5(7) . . ?
C11 C10 H10A 118.8 . . ?
C9 C10 H10A 118.8 . . ?
Ru5 C10 H10A 118.8 . . ?
C10 C11 C12 119.0(11) . . ?
C10 C11 Ru5 70.5(7) . . ?
C12 C11 Ru5 70.4(7) . . ?
C10 C11 H11A 119.9 . . ?
C12 C11 H11A 119.9 . . ?
Ru5 C11 H11A 119.9 . . ?
C7 C12 C11 121.5(11) . . ?
C7 C12 Ru5 73.1(6) . . ?
C11 C12 Ru5 71.3(6) . . ?
C7 C12 H12A 118.8 . . ?
C11 C12 H12A 118.8 . . ?
Ru5 C12 H12A 118.8 . . ?
C14 C13 C18 118.1(9) . . ?
C14 C13 Ru8 71.1(5) . . ?
C18 C13 Ru8 69.2(5) . . ?
C14 C13 H13A 120.3 . . ?
C18 C13 H13A 120.3 . . ?
Ru8 C13 H13A 120.3 . . ?
C13 C14 C15 121.4(9) . . ?
C13 C14 Ru8 71.4(6) . . ?
C15 C14 Ru8 70.9(6) . . ?
C13 C14 H14A 118.5 . . ?
C15 C14 H14A 118.5 . . ?
Ru8 C14 H14A 118.5 . . ?
C16 C15 C14 120.1(9) . . ?
C16 C15 Ru8 71.0(6) . . ?
C14 C15 Ru8 71.4(6) . . ?
C16 C15 H15A 119.4 . . ?
C14 C15 H15A 119.4 . . ?
Ru8 C15 H15A 119.4 . . ?
C15 C16 C17 119.6(10) . . ?
C15 C16 Ru8 71.4(6) . . ?
C17 C16 Ru8 70.9(6) . . ?
C15 C16 H16A 119.6 . . ?
C17 C16 H16A 119.6 . . ?
Ru8 C16 H16A 119.6 . . ?
C16 C17 C18 120.7(9) . . ?
C16 C17 Ru8 71.4(6) . . ?
C18 C17 Ru8 70.3(5) . . ?
C16 C17 H17A 118.8 . . ?
C18 C17 H17A 118.8 . . ?
Ru8 C17 H17A 118.8 . . ?
C17 C18 C13 120.0(9) . . ?
C17 C18 Ru8 71.5(5) . . ?
C13 C18 Ru8 72.2(5) . . ?
C17 C18 H18A 119.6 . . ?
C13 C18 H18A 119.6 . . ?
Ru8 C18 H18A 119.6 . . ?
C24 C19 C20 121.7(10) . . ?
C24 C19 Ru7 71.6(6) . . ?
C20 C19 Ru7 71.9(6) . . ?
C24 C19 H19A 118.5 . . ?
C20 C19 H19A 118.5 . . ?
Ru7 C19 H19A 118.5 . . ?
C19 C20 C21 118.8(11) . . ?
C19 C20 Ru7 70.6(6) . . ?
C21 C20 Ru7 71.1(6) . . ?
C19 C20 H20A 120.1 . . ?
C21 C20 H20A 120.1 . . ?
Ru7 C20 H20A 120.1 . . ?
C22 C21 C20 120.6(10) . . ?
C22 C21 Ru7 71.5(6) . . ?
C20 C21 Ru7 71.4(6) . . ?
C22 C21 H21A 119.1 . . ?
C20 C21 H21A 119.1 . . ?
Ru7 C21 H21A 119.1 . . ?
C21 C22 C23 120.3(9) . . ?
C21 C22 Ru7 71.1(5) . . ?
C23 C22 Ru7 70.8(5) . . ?
C21 C22 H22A 119.2 . . ?
C23 C22 H22A 119.2 . . ?
Ru7 C22 H22A 119.2 . . ?
C22 C23 C24 119.2(10) . . ?
C22 C23 Ru7 71.7(5) . . ?
C24 C23 Ru7 70.8(5) . . ?
C22 C23 H23A 120.0 . . ?
C24 C23 H23A 120.0 . . ?
Ru7 C23 H23A 120.0 . . ?
C19 C24 C23 119.5(10) . . ?
C19 C24 Ru7 71.2(6) . . ?
C23 C24 Ru7 70.9(5) . . ?
C19 C24 H24A 119.7 . . ?
C23 C24 H24A 119.7 . . ?
Ru7 C24 H24A 119.7 . . ?
C26 C25 C30 120.4(9) . . ?
C26 C25 Ru1 72.2(6) . . ?
C30 C25 Ru1 71.3(5) . . ?
C26 C25 H25A 119.3 . . ?
C30 C25 H25A 119.3 . . ?
Ru1 C25 H25A 119.3 . . ?
C25 C26 C27 119.2(10) . . ?
C25 C26 Ru1 71.4(6) . . ?
C27 C26 Ru1 69.6(5) . . ?
C25 C26 H26A 119.7 . . ?
C27 C26 H26A 119.7 . . ?
Ru1 C26 H26A 119.7 . . ?
C28 C27 C26 121.3(10) . . ?
C28 C27 Ru1 72.1(5) . . ?
C26 C27 Ru1 72.1(5) . . ?
C28 C27 H27A 118.9 . . ?
C26 C27 H27A 118.9 . . ?
Ru1 C27 H27A 118.9 . . ?
C27 C28 C29 120.5(9) . . ?
C27 C28 Ru1 70.9(5) . . ?
C29 C28 Ru1 71.5(5) . . ?
C27 C28 H28A 119.1 . . ?
C29 C28 H28A 119.1 . . ?
Ru1 C28 H28A 119.1 . . ?
C30 C29 C28 118.3(10) . . ?
C30 C29 Ru1 71.2(5) . . ?
C28 C29 Ru1 70.6(6) . . ?
C30 C29 H29A 120.4 . . ?
C28 C29 H29A 120.4 . . ?
Ru1 C29 H29A 120.4 . . ?
C29 C30 C25 120.3(10) . . ?
C29 C30 Ru1 71.0(6) . . ?
C25 C30 Ru1 70.7(6) . . ?
C29 C30 H30A 119.1 . . ?
C25 C30 H30A 119.1 . . ?
Ru1 C30 H30A 119.1 . . ?
C32 C31 C36 121.0(9) . . ?
C32 C31 Ru3 72.1(6) . . ?
C36 C31 Ru3 71.6(6) . . ?
C32 C31 H31A 119.0 . . ?
C36 C31 H31A 119.0 . . ?
Ru3 C31 H31A 119.0 . . ?
C31 C32 C33 119.3(9) . . ?
C31 C32 Ru3 70.3(6) . . ?
C33 C32 Ru3 70.4(6) . . ?
C31 C32 H32A 119.6 . . ?
C33 C32 H32A 119.6 . . ?
Ru3 C32 H32A 119.6 . . ?
C32 C33 C34 120.9(9) . . ?
C32 C33 Ru3 72.1(6) . . ?
C34 C33 Ru3 71.0(6) . . ?
C32 C33 H33A 119.0 . . ?
C34 C33 H33A 119.0 . . ?
Ru3 C33 H33A 119.0 . . ?
C35 C34 C33 119.5(9) . . ?
C35 C34 Ru3 71.5(6) . . ?
C33 C34 Ru3 71.0(6) . . ?
C35 C34 H34A 119.8 . . ?
C33 C34 H34A 119.8 . . ?
Ru3 C34 H34A 119.8 . . ?
C34 C35 C36 121.6(9) . . ?
C34 C35 Ru3 71.3(6) . . ?
C36 C35 Ru3 71.5(6) . . ?
C34 C35 H35A 118.4 . . ?
C36 C35 H35A 118.4 . . ?
Ru3 C35 H35A 118.4 . . ?
C35 C36 C31 117.6(9) . . ?
C35 C36 Ru3 70.3(6) . . ?
C31 C36 Ru3 70.0(6) . . ?
C35 C36 H36A 120.6 . . ?
C31 C36 H36A 120.6 . . ?
Ru3 C36 H36A 120.6 . . ?
C42 C37 C38 120.4(11) . . ?
C42 C37 Ru6 71.2(6) . . ?
C38 C37 Ru6 71.4(6) . . ?
C42 C37 H37A 119.2 . . ?
C38 C37 H37A 119.2 . . ?
Ru6 C37 H37A 119.2 . . ?
C39 C38 C37 118.0(10) . . ?
C39 C38 Ru6 71.0(6) . . ?
C37 C38 Ru6 70.5(6) . . ?
C39 C38 H38A 120.5 . . ?
C37 C38 H38A 120.5 . . ?
Ru6 C38 H38A 120.5 . . ?
C40 C39 C38 121.4(10) . . ?
C40 C39 Ru6 71.3(7) . . ?
C38 C39 Ru6 71.4(7) . . ?
C40 C39 H39A 118.6 . . ?
C38 C39 H39A 118.6 . . ?
Ru6 C39 H39A 118.6 . . ?
C41 C40 C39 120.2(12) . . ?
C41 C40 Ru6 73.0(7) . . ?
C39 C40 Ru6 71.2(7) . . ?
C41 C40 H40A 119.5 . . ?
C39 C40 H40A 119.5 . . ?
Ru6 C40 H40A 119.5 . . ?
C40 C41 C42 119.7(11) . . ?
C40 C41 Ru6 70.5(6) . . ?
C42 C41 Ru6 69.4(6) . . ?
C40 C41 H41A 119.2 . . ?
C42 C41 H41A 119.2 . . ?
Ru6 C41 H41A 119.2 . . ?
C37 C42 C41 120.1(10) . . ?
C37 C42 Ru6 71.5(6) . . ?
C41 C42 Ru6 72.6(6) . . ?
C37 C42 H42A 119.6 . . ?
C41 C42 H42A 119.6 . . ?
Ru6 C42 H42A 119.6 . . ?
Na16 O1 Na17 82.5(3) . . ?
Nb8 O2 Nb16 154.0(3) . . ?
Nb4 O3 Nb10 147.3(3) . . ?
V1 O4 Nb5 122.2(3) . . ?
V1 O4 Nb16 122.3(3) . . ?
Nb5 O4 Nb16 94.46(19) . . ?
V1 O4 Nb9 122.0(3) . . ?
Nb5 O4 Nb9 95.13(18) . . ?
Nb16 O4 Nb9 93.34(18) . . ?
Nb8 O5 Nb13 119.0(3) . . ?
Nb8 O5 Ru4 99.2(2) . . ?
Nb13 O5 Ru4 98.2(3) . . ?
Nb6 O6 Ru4 98.8(3) . . ?
Nb6 O6 Nb8 118.8(2) . . ?
Ru4 O6 Nb8 98.7(2) . . ?
Nb19 O7 Nb5 147.3(3) . . ?
Nb18 O8 Nb20 146.5(3) . . ?
Nb13 O9 Nb5 148.5(3) . . ?
V2 O10 Nb20 125.5(3) . . ?
V2 O10 Nb15 124.3(3) . . ?
Nb20 O10 Nb15 89.95(19) . . ?
V2 O10 Nb21 123.5(3) . . ?
Nb20 O10 Nb21 90.3(2) . . ?
Nb15 O10 Nb21 93.26(19) . . ?
Nb16 O11 Nb11 145.7(3) . . ?
Nb23 O12 Nb2 153.4(4) . . ?
Nb7 O13 Nb9 153.7(3) . . ?
V2 O14 Nb18 123.4(3) . . ?
V2 O14 Nb4 122.2(3) . . ?
Nb18 O14 Nb4 94.89(17) . . ?
V2 O14 Nb2 120.8(3) . . ?
Nb18 O14 Nb2 93.16(19) . . ?
Nb4 O14 Nb2 94.90(19) . . ?
Na3 O15 Na4 93.6(3) . . ?
Na1 O22 Na5 84.0(3) . . ?
V1 O23 Nb11 126.5(3) . . ?
V1 O23 Nb14 123.6(3) . . ?
Nb11 O23 Nb14 90.5(2) . . ?
V1 O23 Nb12 123.2(3) . . ?
Nb11 O23 Nb12 90.54(17) . . ?
Nb14 O23 Nb12 92.53(18) . . ?
Nb6 O24 Nb13 119.2(2) . . ?
Nb6 O24 Ru4 97.7(3) . . ?
Nb13 O24 Ru4 98.1(2) . . ?
Nb6 O25 Nb14 141.4(3) . . ?
Nb6 O25 Ru2 120.3(3) . . ?
Nb14 O25 Ru2 97.9(2) . . ?
Nb24 O26 Nb12 142.8(3) . . ?
Nb24 O26 Ru2 119.9(2) . . ?
Nb12 O26 Ru2 96.9(2) . . ?
Nb24 O27 Nb7 118.1(3) . . ?
Nb24 O27 Ru3 98.3(2) . . ?
Nb7 O27 Ru3 98.5(2) . . ?
Nb14 O28 Nb12 121.8(2) . . ?
Nb14 O28 Ru2 102.2(2) . . ?
Nb12 O28 Ru2 99.9(3) . . ?
Nb9 O29 Nb11 145.5(3) . . ?
V1 O30 Nb13 122.1(3) . . ?
V1 O30 Nb8 122.0(3) . . ?
Nb13 O30 Nb8 94.24(18) . . ?
V1 O30 Nb6 122.8(3) . . ?
Nb13 O30 Nb6 94.36(17) . . ?
Nb8 O30 Nb6 93.79(18) . . ?
Nb5 O31 Nb16 119.2(3) . . ?
Nb5 O31 Ru1 96.0(2) . . ?
Nb16 O31 Ru1 99.2(2) . . ?
Nb9 O32 Nb16 118.6(2) . . ?
Nb9 O32 Ru1 99.0(2) . . ?
Nb16 O32 Ru1 100.5(2) . . ?
Nb5 O33 Nb9 120.2(3) . . ?
Nb5 O33 Ru1 96.2(2) . . ?
Nb9 O33 Ru1 97.1(2) . . ?
V1 O34 Nb24 122.9(3) . . ?
V1 O34 Nb7 122.1(3) . . ?
Nb24 O34 Nb7 93.60(18) . . ?
V1 O34 Nb19 122.5(3) . . ?
Nb24 O34 Nb19 93.83(19) . . ?
Nb7 O34 Nb19 94.1(2) . . ?
Nb24 O35 Nb19 119.1(3) . . ?
Nb24 O35 Ru3 98.1(2) . . ?
Nb19 O35 Ru3 98.1(2) . . ?
Nb19 O36 Nb7 120.7(3) . . ?
Nb19 O36 Ru3 98.8(2) . . ?
Nb7 O36 Ru3 98.1(2) . . ?
Nb3 O37 Nb15 141.6(3) . . ?
Nb3 O37 Ru5 120.6(3) . . ?
Nb15 O37 Ru5 97.3(2) . . ?
Nb3 O38 Nb17 150.5(4) . . ?
Nb3 O39 Nb1 120.0(3) . . ?
Nb3 O39 Ru8 98.9(2) . . ?
Nb1 O39 Ru8 97.5(2) . . ?
Nb23 O40 Nb1 120.3(3) . . ?
Nb23 O40 Ru8 99.9(2) . . ?
Nb1 O40 Ru8 97.4(2) . . ?
Nb3 O41 Nb23 116.6(2) . . ?
Nb3 O41 Ru8 98.9(2) . . ?
Nb23 O41 Ru8 99.3(2) . . ?
Nb23 O42 Nb15 151.6(3) . . ?
Nb15 O43 Nb21 121.6(3) . . ?
Nb15 O43 Ru5 100.9(3) . . ?
Nb21 O43 Ru5 100.5(2) . . ?
Nb17 O44 Nb21 141.2(3) . . ?
Nb17 O44 Ru5 120.5(3) . . ?
Nb21 O44 Ru5 97.6(2) . . ?
V2 O45 Nb22 122.1(3) . . ?
V2 O45 Nb17 122.5(2) . . ?
Nb22 O45 Nb17 94.42(19) . . ?
V2 O45 Nb10 121.6(3) . . ?
Nb22 O45 Nb10 94.73(18) . . ?
Nb17 O45 Nb10 94.16(19) . . ?
Nb10 O46 Nb1 148.0(3) . . ?
Nb4 O47 Nb2 120.4(2) . . ?
Nb4 O47 Ru7 97.2(2) . . ?
Nb2 O47 Ru7 98.4(2) . . ?
Nb2 O48 Nb18 117.7(2) . . ?
Nb2 O48 Ru7 99.4(3) . . ?
Nb18 O48 Ru7 101.2(2) . . ?
Nb4 O49 Nb18 118.7(2) . . ?
Nb4 O49 Ru7 95.6(2) . . ?
Nb18 O49 Ru7 99.1(2) . . ?
Nb22 O50 Nb10 119.2(3) . . ?
Nb22 O50 Ru6 99.5(3) . . ?
Nb10 O50 Ru6 97.0(2) . . ?
Nb10 O51 Nb17 119.9(3) . . ?
Nb10 O51 Ru6 98.1(2) . . ?
Nb17 O51 Ru6 99.1(3) . . ?
Na4 O53 Na3 96.5(3) . . ?
Na14 O56 Na5 84.5(2) . 2_667 ?
Nb17 O66 Ru6 99.8(3) . . ?
Nb17 O66 Nb22 118.2(3) . . ?
Ru6 O66 Nb22 98.2(2) . . ?
Nb1 O67 Nb4 148.7(3) . . ?
Nb14 O68 Nb11 121.8(3) . . ?
V2 O69 Nb3 122.7(3) . . ?
V2 O69 Nb23 122.1(3) . . ?
Nb3 O69 Nb23 93.76(16) . . ?
V2 O69 Nb1 122.0(2) . . ?
Nb3 O69 Nb1 94.72(19) . . ?
Nb23 O69 Nb1 94.03(19) . . ?
Nb12 O70 Nb7 148.1(3) . . ?
Nb13 O71 Nb19 146.9(3) . . ?
Nb14 O72 Nb8 150.0(4) . . ?
Nb22 O73 Nb21 153.1(3) . . ?
Nb21 O75 Nb20 123.2(3) . . ?
Nb2 O76 Nb20 145.8(3) . . ?
Nb6 O77 Nb24 149.5(3) . . ?
Nb12 O78 Nb11 122.9(3) . . ?
Nb15 O80 Nb20 122.6(3) . . ?
Nb22 O81 Nb18 150.7(3) . . ?
Nb19 O84 Na15 122.7(3) . . ?
Na3 O86 Na2 107.8(2) . . ?
Nb22 O90 Na15 125.0(3) . . ?
Na11 O94 Na10 98.5(2) . . ?
Na5 O95 Na14 84.7(2) . . ?
Na16 O97 Na16 89.9(2) 2_666 . ?
Nb18 O100 Na17 142.1(4) . . ?
Nb18 O100 Na1 112.7(3) . . ?
Na17 O100 Na1 96.7(3) . . ?
Na12 O101 Na11 92.9(3) . . ?
Na14 O102 Na5 84.4(2) . . ?
Na11 O104 Na12 90.5(3) . . ?
Na5 O105 Na1 98.7(3) . . ?
Na16 O106 Na17 80.8(2) . . ?
Na10 O109 Na11 95.1(2) . . ?
O59W O3W Na18 146(2) . . ?
O56W O5W Na6 170.5(19) . . ?
O42W O7W O30W 156(4) 2_777 2_777 ?
O42W O7W O62W 30(2) 2_777 2_777 ?
O30W O7W O62W 174(3) 2_777 2_777 ?
Na6 O10W Na13 104.1(3) . . ?
O57W O30W O7W 132(2) . 2_777 ?
O55W O31W O62W 125(2) . . ?
O7W O42W O62W 127(4) 2_777 . ?
Na13 O43W Na18 82.3(4) . . ?
Na18 O44W Na13 84.8(5) . . ?
Na18 O45W Na6 103.4(5) . . ?
Na3 O46W Na6 128.6(4) . . ?
Na16 O50W Na17 78.3(2) . . ?
Na1 O51W Na17 94.5(4) . . ?
O3W O59W Na18 21.2(14) . . ?
O42W O62W O7W 23.5(18) . 2_777 ?
O42W O62W O31W 92(3) . . ?
O7W O62W O31W 114(3) 2_777 . ?
O34 V1 O4 109.4(3) . . ?
O34 V1 O23 110.9(3) . . ?
O4 V1 O23 107.7(3) . . ?
O34 V1 O30 108.2(3) . . ?
O4 V1 O30 110.3(3) . . ?
O23 V1 O30 110.4(3) . . ?
O69 V2 O10 110.1(3) . . ?
O69 V2 O14 110.4(3) . . ?
O10 V2 O14 108.1(3) . . ?
O69 V2 O45 108.9(3) . . ?
O10 V2 O45 110.2(3) . . ?
O14 V2 O45 109.2(3) . . ?
O16W Na1 O22 159.1(4) . . ?
O16W Na1 O51W 84.2(3) . . ?
O22 Na1 O51W 106.2(4) . . ?
O16W Na1 O105 78.3(3) . . ?
O22 Na1 O105 82.4(3) . . ?
O51W Na1 O105 140.5(4) . . ?
O16W Na1 O100 97.1(3) . . ?
O22 Na1 O100 101.9(3) . . ?
O51W Na1 O100 83.5(3) . . ?
O105 Na1 O100 133.4(3) . . ?
O16W Na1 Nb18 110.9(3) . . ?
O22 Na1 Nb18 83.5(3) . . ?
O51W Na1 Nb18 108.3(3) . . ?
O105 Na1 Nb18 111.0(2) . . ?
O100 Na1 Nb18 27.56(14) . . ?
O16W Na1 Na17 90.2(3) . . ?
O22 Na1 Na17 109.8(3) . . ?
O51W Na1 Na17 42.8(3) . . ?
O105 Na1 Na17 166.7(3) . . ?
O100 Na1 Na17 40.70(17) . . ?
Nb18 Na1 Na17 66.58(13) . . ?
O16W Na1 Na5 104.4(3) . . ?
O22 Na1 Na5 54.9(3) . . ?
O51W Na1 Na5 114.9(3) . . ?
O105 Na1 Na5 39.62(18) . . ?
O100 Na1 Na5 152.6(2) . . ?
Nb18 Na1 Na5 125.94(16) . . ?
Na17 Na1 Na5 152.7(2) . . ?
O48W Na2 O48W 180.0(3) 2_777 . ?
O48W Na2 O86 88.9(2) 2_777 . ?
O48W Na2 O86 91.1(2) . . ?
O48W Na2 O86 91.1(2) 2_777 2_777 ?
O48W Na2 O86 88.9(2) . 2_777 ?
O86 Na2 O86 180.0(3) . 2_777 ?
O48W Na2 O49W 94.4(2) 2_777 2_777 ?
O48W Na2 O49W 85.6(2) . 2_777 ?
O86 Na2 O49W 83.8(2) . 2_777 ?
O86 Na2 O49W 96.2(2) 2_777 2_777 ?
O48W Na2 O49W 85.6(2) 2_777 . ?
O48W Na2 O49W 94.4(2) . . ?
O86 Na2 O49W 96.2(2) . . ?
O86 Na2 O49W 83.8(2) 2_777 . ?
O49W Na2 O49W 180.0 2_777 . ?
O48W Na2 Na3 104.96(16) 2_777 2_777 ?
O48W Na2 Na3 75.04(16) . 2_777 ?
O86 Na2 Na3 144.24(15) . 2_777 ?
O86 Na2 Na3 35.76(15) 2_777 2_777 ?
O49W Na2 Na3 62.75(17) 2_777 2_777 ?
O49W Na2 Na3 117.25(17) . 2_777 ?
O48W Na2 Na3 75.04(16) 2_777 . ?
O48W Na2 Na3 104.96(16) . . ?
O86 Na2 Na3 35.76(15) . . ?
O86 Na2 Na3 144.24(15) 2_777 . ?
O49W Na2 Na3 117.25(17) 2_777 . ?
O49W Na2 Na3 62.75(17) . . ?
Na3 Na2 Na3 180.0 2_777 . ?
O46W Na3 O111 98.1(3) . . ?
O46W Na3 O86 88.8(3) . . ?
O111 Na3 O86 125.6(3) . . ?
O46W Na3 O15 87.2(3) . . ?
O111 Na3 O15 83.3(3) . . ?
O86 Na3 O15 151.2(3) . . ?
O46W Na3 O53 167.1(3) . . ?
O111 Na3 O53 92.2(3) . . ?
O86 Na3 O53 91.6(3) . . ?
O15 Na3 O53 86.3(3) . . ?
O46W Na3 Na4 131.7(3) . . ?
O111 Na3 Na4 83.5(2) . . ?
O86 Na3 Na4 129.1(2) . . ?
O15 Na3 Na4 44.8(2) . . ?
O53 Na3 Na4 41.68(18) . . ?
O46W Na3 Na2 110.4(2) . . ?
O111 Na3 Na2 92.6(2) . . ?
O86 Na3 Na2 36.46(16) . . ?
O15 Na3 Na2 162.3(3) . . ?
O53 Na3 Na2 76.7(2) . . ?
Na4 Na3 Na2 117.68(15) . . ?
O39W Na4 O38W 99.6(4) . . ?
O39W Na4 O37W 161.5(3) . . ?
O38W Na4 O37W 97.7(4) . . ?
O39W Na4 O53 87.7(3) . . ?
O38W Na4 O53 103.6(4) . . ?
O37W Na4 O53 81.9(3) . . ?
O39W Na4 O36W 88.4(3) . . ?
O38W Na4 O36W 85.2(4) . . ?
O37W Na4 O36W 99.6(3) . . ?
O53 Na4 O36W 170.9(4) . . ?
O39W Na4 O15 81.0(3) . . ?
O38W Na4 O15 173.3(4) . . ?
O37W Na4 O15 82.6(3) . . ?
O53 Na4 O15 83.1(3) . . ?
O36W Na4 O15 88.1(3) . . ?
O39W Na4 Na3 85.9(2) . . ?
O38W Na4 Na3 145.0(3) . . ?
O37W Na4 Na3 76.1(2) . . ?
O53 Na4 Na3 41.8(2) . . ?
O36W Na4 Na3 129.7(3) . . ?
O15 Na4 Na3 41.58(19) . . ?
O105 Na5 O95 139.9(3) . . ?
O105 Na5 O52 90.7(3) . . ?
O95 Na5 O52 114.5(3) . . ?
O105 Na5 O102 95.0(3) . . ?
O95 Na5 O102 77.1(2) . . ?
O52 Na5 O102 152.4(3) . . ?
O105 Na5 O56 136.5(3) . 2_667 ?
O95 Na5 O56 81.5(3) . 2_667 ?
O52 Na5 O56 77.6(3) . 2_667 ?
O102 Na5 O56 79.7(3) . 2_667 ?
O105 Na5 O22 72.5(3) . . ?
O95 Na5 O22 81.3(3) . . ?
O52 Na5 O22 80.2(3) . . ?
O102 Na5 O22 127.2(3) . . ?
O56 Na5 O22 143.1(3) 2_667 . ?
O105 Na5 Na14 141.8(2) . . ?
O95 Na5 Na14 50.0(2) . . ?
O52 Na5 Na14 119.8(2) . . ?
O102 Na5 Na14 47.29(17) . . ?
O56 Na5 Na14 45.61(16) 2_667 . ?
O22 Na5 Na14 131.2(2) . . ?
O105 Na5 Na1 41.7(2) . . ?
O95 Na5 Na1 99.4(2) . . ?
O52 Na5 Na1 105.6(3) . . ?
O102 Na5 Na1 96.3(2) . . ?
O56 Na5 Na1 175.7(2) 2_667 . ?
O22 Na5 Na1 41.14(18) . . ?
Na14 Na5 Na1 132.27(15) . . ?
O45W Na6 O10W 86.5(3) . . ?
O45W Na6 O46W 92.7(3) . . ?
O10W Na6 O46W 81.0(3) . . ?
O45W Na6 O8W 88.7(3) . . ?
O10W Na6 O8W 160.2(3) . . ?
O46W Na6 O8W 80.1(3) . . ?
O45W Na6 O9W 153.3(3) . . ?
O10W Na6 O9W 78.4(3) . . ?
O46W Na6 O9W 106.3(3) . . ?
O8W Na6 O9W 112.6(3) . . ?
O45W Na6 O5W 101.8(4) . . ?
O10W Na6 O5W 125.9(4) . . ?
O46W Na6 O5W 149.7(4) . . ?
O8W Na6 O5W 73.9(4) . . ?
O9W Na6 O5W 70.9(4) . . ?
O45W Na6 Na18 36.6(3) . . ?
O10W Na6 Na18 80.2(3) . . ?
O46W Na6 Na18 126.5(3) . . ?
O8W Na6 Na18 106.8(3) . . ?
O9W Na6 Na18 118.0(3) . . ?
O5W Na6 Na18 76.8(4) . . ?
O45W Na6 Na13 77.0(2) . . ?
O10W Na6 Na13 38.10(17) . . ?
O46W Na6 Na13 118.0(2) . . ?
O8W Na6 Na13 157.0(3) . . ?
O9W Na6 Na13 77.54(19) . . ?
O5W Na6 Na13 91.3(3) . . ?
Na18 Na6 Na13 51.7(2) . . ?
O115 Na10 O115 180.0(3) 2_556 . ?
O115 Na10 O109 98.6(2) 2_556 . ?
O115 Na10 O109 81.4(2) . . ?
O115 Na10 O109 81.4(2) 2_556 2_556 ?
O115 Na10 O109 98.6(2) . 2_556 ?
O109 Na10 O109 180.0 . 2_556 ?
O115 Na10 O94 90.2(2) 2_556 . ?
O115 Na10 O94 89.8(2) . . ?
O109 Na10 O94 81.07(19) . . ?
O109 Na10 O94 98.93(19) 2_556 . ?
O115 Na10 O94 89.8(2) 2_556 2_556 ?
O115 Na10 O94 90.2(2) . 2_556 ?
O109 Na10 O94 98.93(19) . 2_556 ?
O109 Na10 O94 81.07(19) 2_556 2_556 ?
O94 Na10 O94 180.0 . 2_556 ?
O115 Na10 Na11 106.62(17) 2_556 . ?
O115 Na10 Na11 73.38(17) . . ?
O109 Na10 Na11 43.33(16) . . ?
O109 Na10 Na11 136.67(16) 2_556 . ?
O94 Na10 Na11 40.23(13) . . ?
O94 Na10 Na11 139.77(13) 2_556 . ?
O115 Na10 Na11 73.38(17) 2_556 2_556 ?
O115 Na10 Na11 106.62(17) . 2_556 ?
O109 Na10 Na11 136.67(16) . 2_556 ?
O109 Na10 Na11 43.33(16) 2_556 2_556 ?
O94 Na10 Na11 139.77(13) . 2_556 ?
O94 Na10 Na11 40.23(13) 2_556 2_556 ?
Na11 Na10 Na11 180.0 . 2_556 ?
O96 Na11 O94 105.1(3) . . ?
O96 Na11 O55 96.5(2) . . ?
O94 Na11 O55 153.1(3) . . ?
O96 Na11 O101 167.1(3) . . ?
O94 Na11 O101 84.4(2) . . ?
O55 Na11 O101 77.3(2) . . ?
O96 Na11 O104 84.7(3) . . ?
O94 Na11 O104 93.7(2) . . ?
O55 Na11 O104 104.4(2) . . ?
O101 Na11 O104 86.0(2) . . ?
O96 Na11 O109 84.6(3) . . ?
O94 Na11 O109 80.3(2) . . ?
O55 Na11 O109 85.9(2) . . ?
O101 Na11 O109 106.0(3) . . ?
O104 Na11 O109 165.9(3) . . ?
O96 Na11 Na12 125.7(2) . . ?
O94 Na11 Na12 97.76(18) . . ?
O55 Na11 Na12 82.06(18) . . ?
O101 Na11 Na12 42.84(18) . . ?
O104 Na11 Na12 44.76(18) . . ?
O109 Na11 Na12 148.4(2) . . ?
O96 Na11 Na10 85.71(19) . . ?
O94 Na11 Na10 41.25(15) . . ?
O55 Na11 Na10 127.1(2) . . ?
O101 Na11 Na10 107.09(19) . . ?
O104 Na11 Na10 128.28(18) . . ?
O109 Na11 Na10 41.53(14) . . ?
Na12 Na11 Na10 137.07(12) . . ?
O107 Na12 O101 95.8(3) . . ?
O107 Na12 O19 90.2(3) . . ?
O101 Na12 O19 172.6(4) . . ?
O107 Na12 O104 163.4(3) . . ?
O101 Na12 O104 87.4(2) . . ?
O19 Na12 O104 85.7(3) . . ?
O107 Na12 O54 101.6(3) . . ?
O101 Na12 O54 85.6(2) . . ?
O19 Na12 O54 97.7(3) . . ?
O104 Na12 O54 94.9(2) . . ?
O107 Na12 O98 82.4(2) . . ?
O101 Na12 O98 91.1(2) . . ?
O19 Na12 O98 85.2(3) . . ?
O104 Na12 O98 81.3(2) . . ?
O54 Na12 O98 175.0(3) . . ?
O107 Na12 Na11 132.3(2) . . ?
O101 Na12 Na11 44.26(18) . . ?
O19 Na12 Na11 128.3(3) . . ?
O104 Na12 Na11 44.75(17) . . ?
O54 Na12 Na11 99.7(2) . . ?
O98 Na12 Na11 75.32(17) . . ?
O12W Na13 O10W 168.0(4) . . ?
O12W Na13 O43W 92.9(3) . . ?
O10W Na13 O43W 75.5(3) . . ?
O12W Na13 O11W 108.0(3) . . ?
O10W Na13 O11W 83.2(3) . . ?
O43W Na13 O11W 158.0(3) . . ?
O12W Na13 O13W 84.7(3) . . ?
O10W Na13 O13W 98.0(2) . . ?
O43W Na13 O13W 88.6(3) . . ?
O11W Na13 O13W 99.6(3) . . ?
O12W Na13 O44W 87.0(3) . . ?
O10W Na13 O44W 90.4(3) . . ?
O43W Na13 O44W 92.8(3) . . ?
O11W Na13 O44W 82.0(3) . . ?
O13W Na13 O44W 171.6(3) . . ?
O12W Na13 Na18 81.7(4) . . ?
O10W Na13 Na18 88.2(3) . . ?
O43W Na13 Na18 49.7(3) . . ?
O11W Na13 Na18 125.4(3) . . ?
O13W Na13 Na18 135.0(4) . . ?
O44W Na13 Na18 44.1(3) . . ?
O12W Na13 Na6 137.7(3) . . ?
O10W Na13 Na6 37.76(18) . . ?
O43W Na13 Na6 78.6(2) . . ?
O11W Na13 Na6 81.4(2) . . ?
O13W Na13 Na6 135.63(19) . . ?
O44W Na13 Na6 52.7(2) . . ?
Na18 Na13 Na6 61.0(3) . . ?
O56 Na14 O56 180.0 . 2_667 ?
O56 Na14 O102 83.9(2) . 2_667 ?
O56 Na14 O102 96.1(2) 2_667 2_667 ?
O56 Na14 O102 96.1(2) . . ?
O56 Na14 O102 83.9(2) 2_667 . ?
O102 Na14 O102 180.00(6) 2_667 . ?
O56 Na14 O95 81.1(2) . 2_667 ?
O56 Na14 O95 98.9(2) 2_667 2_667 ?
O102 Na14 O95 74.5(2) 2_667 2_667 ?
O102 Na14 O95 105.5(2) . 2_667 ?
O56 Na14 O95 98.9(2) . . ?
O56 Na14 O95 81.1(2) 2_667 . ?
O102 Na14 O95 105.5(2) 2_667 . ?
O102 Na14 O95 74.5(2) . . ?
O95 Na14 O95 180.0(3) 2_667 . ?
O56 Na14 Na5 130.16(18) . . ?
O56 Na14 Na5 49.84(18) 2_667 . ?
O102 Na14 Na5 131.65(16) 2_667 . ?
O102 Na14 Na5 48.35(16) . . ?
O95 Na14 Na5 134.71(16) 2_667 . ?
O95 Na14 Na5 45.29(16) . . ?
O56 Na14 Na5 49.84(18) . 2_667 ?
O56 Na14 Na5 130.16(18) 2_667 2_667 ?
O102 Na14 Na5 48.35(16) 2_667 2_667 ?
O102 Na14 Na5 131.65(16) . 2_667 ?
O95 Na14 Na5 45.29(16) 2_667 2_667 ?
O95 Na14 Na5 134.71(16) . 2_667 ?
Na5 Na14 Na5 180.0 . 2_667 ?
O18 Na15 O16 120.8(3) . . ?
O18 Na15 O84 108.1(3) . . ?
O16 Na15 O84 82.6(2) . . ?
O18 Na15 O90 103.1(3) . . ?
O16 Na15 O90 135.0(3) . . ?
O84 Na15 O90 93.2(2) . . ?
O18 Na15 O17 85.9(3) . . ?
O16 Na15 O17 81.7(2) . . ?
O84 Na15 O17 162.9(3) . . ?
O90 Na15 O17 93.0(3) . . ?
O18 Na15 Nb19 98.3(2) . . ?
O16 Na15 Nb19 68.45(18) . . ?
O84 Na15 Nb19 23.84(15) . . ?
O90 Na15 Nb19 116.89(18) . . ?
O17 Na15 Nb19 147.6(2) . . ?
O18 Na15 Nb22 91.2(2) . . ?
O16 Na15 Nb22 137.4(3) . . ?
O84 Na15 Nb22 115.55(19) . . ?
O90 Na15 Nb22 22.76(14) . . ?
O17 Na15 Nb22 72.7(2) . . ?
Nb19 Na15 Nb22 138.81(11) . . ?
O1 Na16 O106 79.4(3) . . ?
O1 Na16 O97 95.8(3) . 2_666 ?
O106 Na16 O97 170.8(3) . 2_666 ?
O1 Na16 O114 108.3(3) . . ?
O106 Na16 O114 97.9(3) . . ?
O97 Na16 O114 91.1(3) 2_666 . ?
O1 Na16 O97 162.5(3) . . ?
O106 Na16 O97 92.3(2) . . ?
O97 Na16 O97 90.1(2) 2_666 . ?
O114 Na16 O97 88.0(2) . . ?
O1 Na16 O50W 85.5(3) . . ?
O106 Na16 O50W 87.8(3) . . ?
O97 Na16 O50W 83.9(3) 2_666 . ?
O114 Na16 O50W 165.8(3) . . ?
O97 Na16 O50W 78.7(2) . . ?
O1 Na16 Na17 49.5(2) . . ?
O106 Na16 Na17 51.30(19) . . ?
O97 Na16 Na17 119.7(2) 2_666 . ?
O114 Na16 Na17 140.8(3) . . ?
O97 Na16 Na17 113.5(2) . . ?
O50W Na16 Na17 51.6(2) . . ?
O1 Na16 Na16 138.6(3) . 2_666 ?
O106 Na16 Na16 136.3(2) . 2_666 ?
O97 Na16 Na16 45.38(18) 2_666 2_666 ?
O114 Na16 Na16 89.3(2) . 2_666 ?
O97 Na16 Na16 44.69(18) . 2_666 ?
O50W Na16 Na16 77.7(2) . 2_666 ?
Na17 Na16 Na16 129.3(2) . 2_666 ?
O100 Na17 O29W 111.9(3) . . ?
O100 Na17 O1 151.7(3) . . ?
O29W Na17 O1 94.0(3) . . ?
O100 Na17 O51W 85.3(3) . . ?
O29W Na17 O51W 96.2(4) . . ?
O1 Na17 O51W 103.9(4) . . ?
O100 Na17 O106 78.1(2) . . ?
O29W Na17 O106 169.9(3) . . ?
O1 Na17 O106 76.0(3) . . ?
O51W Na17 O106 85.8(3) . . ?
O100 Na17 O50W 83.0(3) . . ?
O29W Na17 O50W 95.7(3) . . ?
O1 Na17 O50W 83.2(3) . . ?
O51W Na17 O50W 165.7(3) . . ?
O106 Na17 O50W 84.0(3) . . ?
O100 Na17 Na16 105.1(2) . . ?
O29W Na17 Na16 125.2(3) . . ?
O1 Na17 Na16 48.0(2) . . ?
O51W Na17 Na16 126.5(3) . . ?
O106 Na17 Na16 47.9(2) . . ?
O50W Na17 Na16 50.06(18) . . ?
O100 Na17 Na1 42.6(2) . . ?
O29W Na17 Na1 108.2(3) . . ?
O1 Na17 Na1 140.2(3) . . ?
O51W Na17 Na1 42.7(3) . . ?
O106 Na17 Na1 79.9(2) . . ?
O50W Na17 Na1 125.3(2) . . ?
Na16 Na17 Na1 126.36(16) . . ?
O3W Na18 O45W 107.9(9) . . ?
O3W Na18 O2W 86.9(9) . . ?
O45W Na18 O2W 102.4(6) . . ?
O3W Na18 O44W 91.5(9) . . ?
O45W Na18 O44W 96.8(7) . . ?
O2W Na18 O44W 160.3(7) . . ?
O3W Na18 O59W 13.2(9) . . ?
O45W Na18 O59W 96.6(8) . . ?
O2W Na18 O59W 96.2(9) . . ?
O44W Na18 O59W 86.0(9) . . ?
O3W Na18 O43W 169.4(11) . . ?
O45W Na18 O43W 76.1(5) . . ?
O2W Na18 O43W 82.6(6) . . ?
O44W Na18 O43W 97.9(6) . . ?
O59W Na18 O43W 172.0(8) . . ?
O3W Na18 Na13 139.6(9) . . ?
O45W Na18 Na13 92.8(5) . . ?
O2W Na18 Na13 122.7(6) . . ?
O44W Na18 Na13 51.0(4) . . ?
O59W Na18 Na13 136.8(9) . . ?
O43W Na18 Na13 48.0(3) . . ?
O3W Na18 Na6 107.5(8) . . ?
O45W Na18 Na6 40.0(3) . . ?
O2W Na18 Na6 142.0(6) . . ?
O44W Na18 Na6 56.8(4) . . ?
O59W Na18 Na6 94.5(8) . . ?
O43W Na18 Na6 82.0(4) . . ?
Na13 Na18 Na6 67.3(3) . . ?
O79 Nb1 O67 103.4(2) . . ?
O79 Nb1 O46 102.4(3) . . ?
O67 Nb1 O46 91.2(2) . . ?
O79 Nb1 O40 100.4(2) . . ?
O67 Nb1 O40 91.7(2) . . ?
O46 Nb1 O40 155.7(2) . . ?
O79 Nb1 O39 99.9(2) . . ?
O67 Nb1 O39 156.1(2) . . ?
O46 Nb1 O39 89.1(2) . . ?
O40 Nb1 O39 78.8(2) . . ?
O79 Nb1 O69 169.5(2) . . ?
O67 Nb1 O69 84.4(2) . . ?
O46 Nb1 O69 84.1(2) . . ?
O40 Nb1 O69 72.1(2) . . ?
O39 Nb1 O69 71.9(2) . . ?
O79 Nb1 Ru8 87.47(17) . . ?
O67 Nb1 Ru8 133.69(16) . . ?
O46 Nb1 Ru8 130.77(15) . . ?
O40 Nb1 Ru8 42.07(14) . . ?
O39 Nb1 Ru8 41.74(15) . . ?
O69 Nb1 Ru8 82.09(12) . . ?
O82 Nb2 O76 103.3(3) . . ?
O82 Nb2 O12 101.1(2) . . ?
O76 Nb2 O12 95.2(2) . . ?
O82 Nb2 O48 101.9(2) . . ?
O76 Nb2 O48 87.2(2) . . ?
O12 Nb2 O48 155.7(2) . . ?
O82 Nb2 O47 100.1(2) . . ?
O76 Nb2 O47 154.4(2) . . ?
O12 Nb2 O47 90.5(2) . . ?
O48 Nb2 O47 77.8(2) . . ?
O82 Nb2 O14 171.3(2) . . ?
O76 Nb2 O14 84.1(2) . . ?
O12 Nb2 O14 82.7(2) . . ?
O48 Nb2 O14 73.47(19) . . ?
O47 Nb2 O14 71.92(19) . . ?
O82 Nb2 Ru7 90.16(16) . . ?
O76 Nb2 Ru7 127.95(16) . . ?
O12 Nb2 Ru7 131.67(18) . . ?
O48 Nb2 Ru7 40.76(17) . . ?
O47 Nb2 Ru7 41.13(14) . . ?
O14 Nb2 Ru7 81.54(12) . . ?
O60 Nb3 O38 102.0(2) . . ?
O60 Nb3 O37 104.1(3) . . ?
O38 Nb3 O37 92.8(3) . . ?
O60 Nb3 O39 100.0(2) . . ?
O38 Nb3 O39 91.0(2) . . ?
O37 Nb3 O39 154.3(2) . . ?
O60 Nb3 O41 98.5(2) . . ?
O38 Nb3 O41 158.3(2) . . ?
O37 Nb3 O41 89.0(2) . . ?
O39 Nb3 O41 78.5(2) . . ?
O60 Nb3 O69 170.8(2) . . ?
O38 Nb3 O69 84.21(19) . . ?
O37 Nb3 O69 82.2(2) . . ?
O39 Nb3 O69 72.9(2) . . ?
O41 Nb3 O69 74.61(18) . . ?
O60 Nb3 Ru8 88.6(2) . . ?
O38 Nb3 Ru8 132.11(19) . . ?
O37 Nb3 Ru8 130.06(16) . . ?
O39 Nb3 Ru8 41.17(14) . . ?
O41 Nb3 Ru8 41.07(17) . . ?
O69 Nb3 Ru8 82.14(13) . . ?
O65 Nb4 O67 103.2(3) . . ?
O65 Nb4 O3 102.0(2) . . ?
O67 Nb4 O3 91.3(2) . . ?
O65 Nb4 O49 99.1(2) . . ?
O67 Nb4 O49 156.7(2) . . ?
O3 Nb4 O49 90.7(2) . . ?
O65 Nb4 O47 101.7(2) . . ?
O67 Nb4 O47 88.8(2) . . ?
O3 Nb4 O47 155.7(2) . . ?
O49 Nb4 O47 80.1(2) . . ?
O65 Nb4 O14 170.5(2) . . ?
O67 Nb4 O14 84.4(2) . . ?
O3 Nb4 O14 83.4(2) . . ?
O49 Nb4 O14 72.8(2) . . ?
O47 Nb4 O14 72.4(2) . . ?
O65 Nb4 Ru7 88.19(18) . . ?
O67 Nb4 Ru7 130.46(16) . . ?
O3 Nb4 Ru7 133.86(17) . . ?
O49 Nb4 Ru7 43.19(15) . . ?
O47 Nb4 Ru7 41.73(14) . . ?
O14 Nb4 Ru7 82.45(13) . . ?
O64 Nb5 O9 101.2(2) . . ?
O64 Nb5 O7 101.7(3) . . ?
O9 Nb5 O7 91.4(2) . . ?
O64 Nb5 O31 100.1(3) . . ?
O9 Nb5 O31 89.7(2) . . ?
O7 Nb5 O31 157.6(2) . . ?
O64 Nb5 O33 103.3(2) . . ?
O9 Nb5 O33 155.1(2) . . ?
O7 Nb5 O33 88.1(2) . . ?
O31 Nb5 O33 81.6(2) . . ?
O64 Nb5 O4 172.7(2) . . ?
O9 Nb5 O4 82.3(2) . . ?
O7 Nb5 O4 84.5(2) . . ?
O31 Nb5 O4 73.4(2) . . ?
O33 Nb5 O4 72.79(19) . . ?
O64 Nb5 Ru1 90.01(19) . . ?
O9 Nb5 Ru1 132.99(18) . . ?
O7 Nb5 Ru1 131.11(15) . . ?
O31 Nb5 Ru1 43.32(15) . . ?
O33 Nb5 Ru1 43.04(17) . . ?
O4 Nb5 Ru1 83.00(13) . . ?
O62 Nb6 O77 103.6(3) . . ?
O62 Nb6 O25 104.5(2) . . ?
O77 Nb6 O25 93.1(2) . . ?
O62 Nb6 O6 98.8(2) . . ?
O77 Nb6 O6 156.3(2) . . ?
O25 Nb6 O6 88.8(2) . . ?
O62 Nb6 O24 99.8(2) . . ?
O77 Nb6 O24 89.5(2) . . ?
O25 Nb6 O24 154.2(2) . . ?
O6 Nb6 O24 79.0(2) . . ?
O62 Nb6 O30 170.1(2) . . ?
O77 Nb6 O30 83.3(2) . . ?
O25 Nb6 O30 81.9(2) . . ?
O6 Nb6 O30 73.58(19) . . ?
O24 Nb6 O30 72.86(19) . . ?
O62 Nb6 Ru4 88.07(18) . . ?
O77 Nb6 Ru4 131.18(17) . . ?
O25 Nb6 Ru4 130.11(17) . . ?
O6 Nb6 Ru4 41.34(16) . . ?
O24 Nb6 Ru4 41.68(17) . . ?
O30 Nb6 Ru4 82.01(13) . . ?
O89 Nb7 O13 102.3(2) . . ?
O89 Nb7 O70 103.1(3) . . ?
O13 Nb7 O70 95.6(2) . . ?
O89 Nb7 O36 99.1(3) . . ?
O13 Nb7 O36 92.7(2) . . ?
O70 Nb7 O36 154.0(2) . . ?
O89 Nb7 O27 100.8(2) . . ?
O13 Nb7 O27 156.3(2) . . ?
O70 Nb7 O27 84.3(2) . . ?
O36 Nb7 O27 78.4(2) . . ?
O89 Nb7 O34 170.3(2) . . ?
O13 Nb7 O34 82.7(2) . . ?
O70 Nb7 O34 84.6(2) . . ?
O36 Nb7 O34 72.1(2) . . ?
O27 Nb7 O34 73.6(2) . . ?
O89 Nb7 Ru3 88.8(2) . . ?
O13 Nb7 Ru3 134.23(17) . . ?
O70 Nb7 Ru3 125.26(16) . . ?
O36 Nb7 Ru3 41.52(15) . . ?
O27 Nb7 Ru3 40.99(16) . . ?
O34 Nb7 Ru3 81.74(14) . . ?
O59 Nb8 O2 102.8(2) . . ?
O59 Nb8 O72 102.5(3) . . ?
O2 Nb8 O72 95.7(2) . . ?
O59 Nb8 O5 99.6(3) . . ?
O2 Nb8 O5 94.0(2) . . ?
O72 Nb8 O5 153.2(3) . . ?
O59 Nb8 O6 99.9(2) . . ?
O2 Nb8 O6 156.9(2) . . ?
O72 Nb8 O6 83.5(2) . . ?
O5 Nb8 O6 77.9(2) . . ?
O59 Nb8 O30 170.4(2) . . ?
O2 Nb8 O30 84.0(2) . . ?
O72 Nb8 O30 83.3(2) . . ?
O5 Nb8 O30 72.9(2) . . ?
O6 Nb8 O30 72.93(19) . . ?
O59 Nb8 Ru4 89.07(18) . . ?
O2 Nb8 Ru4 135.11(18) . . ?
O72 Nb8 Ru4 124.11(16) . . ?
O5 Nb8 Ru4 41.15(14) . . ?
O6 Nb8 Ru4 40.58(15) . . ?
O30 Nb8 Ru4 81.29(12) . . ?
O63 Nb9 O29 101.7(2) . . ?
O63 Nb9 O13 100.3(3) . . ?
O29 Nb9 O13 96.3(2) . . ?
O63 Nb9 O32 102.9(2) . . ?
O29 Nb9 O32 86.4(2) . . ?
O13 Nb9 O32 155.5(2) . . ?
O63 Nb9 O33 101.1(2) . . ?
O29 Nb9 O33 155.2(2) . . ?
O13 Nb9 O33 88.9(2) . . ?
O32 Nb9 O33 79.2(2) . . ?
O63 Nb9 O4 172.3(2) . . ?
O29 Nb9 O4 84.9(2) . . ?
O13 Nb9 O4 82.5(2) . . ?
O32 Nb9 O4 73.48(19) . . ?
O33 Nb9 O4 71.75(19) . . ?
O63 Nb9 Ru1 91.22(18) . . ?
O29 Nb9 Ru1 127.72(19) . . ?
O13 Nb9 Ru1 131.10(17) . . ?
O32 Nb9 Ru1 41.33(15) . . ?
O33 Nb9 Ru1 42.17(16) . . ?
O4 Nb9 Ru1 81.65(13) . . ?
O61 Nb10 O46 103.0(3) . . ?
O61 Nb10 O3 102.7(2) . . ?
O46 Nb10 O3 91.8(2) . . ?
O61 Nb10 O51 100.6(2) . . ?
O46 Nb10 O51 91.3(2) . . ?
O3 Nb10 O51 155.1(3) . . ?
O61 Nb10 O50 99.6(3) . . ?
O46 Nb10 O50 156.7(2) . . ?
O3 Nb10 O50 88.9(2) . . ?
O51 Nb10 O50 78.7(2) . . ?
O61 Nb10 O45 169.9(2) . . ?
O46 Nb10 O45 84.8(2) . . ?
O3 Nb10 O45 83.1(2) . . ?
O51 Nb10 O45 72.5(2) . . ?
O50 Nb10 O45 72.1(2) . . ?
O61 Nb10 Ru6 88.3(2) . . ?
O46 Nb10 Ru6 132.71(15) . . ?
O3 Nb10 Ru6 130.78(18) . . ?
O51 Nb10 Ru6 41.39(15) . . ?
O50 Nb10 Ru6 41.88(14) . . ?
O45 Nb10 Ru6 81.72(13) . . ?
O88 Nb11 O11 101.4(3) . . ?
O88 Nb11 O29 102.7(2) . . ?
O11 Nb11 O29 88.1(2) . . ?
O88 Nb11 O78 99.8(2) . . ?
O11 Nb11 O78 158.8(2) . . ?
O29 Nb11 O78 88.1(2) . . ?
O88 Nb11 O68 99.3(3) . . ?
O11 Nb11 O68 89.4(2) . . ?
O29 Nb11 O68 157.9(2) . . ?
O78 Nb11 O68 86.4(2) . . ?
O88 Nb11 O23 170.0(2) . . ?
O11 Nb11 O23 85.7(2) . . ?
O29 Nb11 O23 84.3(2) . . ?
O78 Nb11 O23 73.2(2) . . ?
O68 Nb11 O23 73.6(2) . . ?
O87 Nb12 O78 105.5(2) . . ?
O87 Nb12 O70 101.4(3) . . ?
O78 Nb12 O70 93.5(2) . . ?
O87 Nb12 O28 100.1(2) . . ?
O78 Nb12 O28 89.1(2) . . ?
O70 Nb12 O28 156.7(2) . . ?
O87 Nb12 O26 100.1(2) . . ?
O78 Nb12 O26 153.2(2) . . ?
O70 Nb12 O26 88.7(2) . . ?
O28 Nb12 O26 78.9(2) . . ?
O87 Nb12 O23 172.1(2) . . ?
O78 Nb12 O23 73.3(2) . . ?
O70 Nb12 O23 86.5(2) . . ?
O28 Nb12 O23 72.16(19) . . ?
O26 Nb12 O23 80.24(19) . . ?
O87 Nb12 Ru2 90.21(17) . . ?
O78 Nb12 Ru2 129.49(17) . . ?
O70 Nb12 Ru2 130.60(16) . . ?
O28 Nb12 Ru2 40.47(15) . . ?
O26 Nb12 Ru2 41.94(16) . . ?
O23 Nb12 Ru2 84.84(12) . . ?
O74 Nb13 O71 102.3(3) . . ?
O74 Nb13 O9 102.6(2) . . ?
O71 Nb13 O9 91.8(2) . . ?
O74 Nb13 O5 99.5(2) . . ?
O71 Nb13 O5 156.9(2) . . ?
O9 Nb13 O5 90.8(2) . . ?
O74 Nb13 O24 101.3(2) . . ?
O71 Nb13 O24 89.5(2) . . ?
O9 Nb13 O24 155.2(2) . . ?
O5 Nb13 O24 78.8(2) . . ?
O74 Nb13 O30 171.2(2) . . ?
O71 Nb13 O30 84.6(2) . . ?
O9 Nb13 O30 82.4(2) . . ?
O5 Nb13 O30 73.0(2) . . ?
O24 Nb13 O30 73.09(19) . . ?
O74 Nb13 Ru4 89.49(18) . . ?
O71 Nb13 Ru4 130.73(15) . . ?
O9 Nb13 Ru4 132.39(19) . . ?
O5 Nb13 Ru4 41.64(14) . . ?
O24 Nb13 Ru4 41.20(17) . . ?
O30 Nb13 Ru4 81.87(13) . . ?
O85 Nb14 O68 104.0(3) . . ?
O85 Nb14 O72 101.5(3) . . ?
O68 Nb14 O72 92.6(2) . . ?
O85 Nb14 O28 100.8(3) . . ?
O68 Nb14 O28 90.7(2) . . ?
O72 Nb14 O28 155.9(2) . . ?
O85 Nb14 O25 100.6(2) . . ?
O68 Nb14 O25 154.6(2) . . ?
O72 Nb14 O25 88.6(2) . . ?
O28 Nb14 O25 78.5(2) . . ?
O85 Nb14 O23 173.2(2) . . ?
O68 Nb14 O23 74.1(2) . . ?
O72 Nb14 O23 85.2(2) . . ?
O28 Nb14 O23 72.8(2) . . ?
O25 Nb14 O23 80.76(19) . . ?
O85 Nb14 Ru2 92.3(2) . . ?
O68 Nb14 Ru2 130.15(17) . . ?
O72 Nb14 Ru2 130.28(18) . . ?
O28 Nb14 Ru2 39.59(15) . . ?
O25 Nb14 Ru2 41.71(15) . . ?
O23 Nb14 Ru2 84.32(13) . . ?
O99 Nb15 O80 104.1(3) . . ?
O99 Nb15 O42 101.4(3) . . ?
O80 Nb15 O42 94.8(2) . . ?
O99 Nb15 O43 101.4(2) . . ?
O80 Nb15 O43 88.9(2) . . ?
O42 Nb15 O43 155.2(2) . . ?
O99 Nb15 O37 101.0(2) . . ?
O80 Nb15 O37 153.8(2) . . ?
O42 Nb15 O37 87.4(2) . . ?
O43 Nb15 O37 78.8(2) . . ?
O99 Nb15 O10 173.6(2) . . ?
O80 Nb15 O10 74.5(2) . . ?
O42 Nb15 O10 84.9(2) . . ?
O43 Nb15 O10 72.4(2) . . ?
O37 Nb15 O10 79.68(19) . . ?
O99 Nb15 Ru5 92.14(19) . . ?
O80 Nb15 Ru5 128.99(18) . . ?
O42 Nb15 Ru5 129.24(18) . . ?
O43 Nb15 Ru5 40.24(17) . . ?
O37 Nb15 Ru5 41.83(15) . . ?
O10 Nb15 Ru5 84.13(12) . . ?
O57 Nb16 O11 103.8(3) . . ?
O57 Nb16 O2 103.3(3) . . ?
O11 Nb16 O2 96.1(2) . . ?
O57 Nb16 O32 99.5(2) . . ?
O11 Nb16 O32 84.5(2) . . ?
O2 Nb16 O32 156.4(2) . . ?
O57 Nb16 O31 97.3(3) . . ?
O11 Nb16 O31 154.5(2) . . ?
O2 Nb16 O31 92.8(2) . . ?
O32 Nb16 O31 77.9(2) . . ?
O57 Nb16 O4 168.1(2) . . ?
O11 Nb16 O4 84.9(2) . . ?
O2 Nb16 O4 83.5(2) . . ?
O32 Nb16 O4 73.0(2) . . ?
O31 Nb16 O4 72.4(2) . . ?
O57 Nb16 Ru1 87.9(2) . . ?
O11 Nb16 Ru1 124.70(16) . . ?
O2 Nb16 Ru1 134.02(18) . . ?
O32 Nb16 Ru1 40.22(15) . . ?
O31 Nb16 Ru1 41.23(14) . . ?
O4 Nb16 Ru1 80.47(12) . . ?
O93 Nb17 O38 102.4(2) . . ?
O93 Nb17 O44 104.8(3) . . ?
O38 Nb17 O44 92.5(2) . . ?
O93 Nb17 O66 100.2(2) . . ?
O38 Nb17 O66 156.2(2) . . ?
O44 Nb17 O66 88.8(2) . . ?
O93 Nb17 O51 99.6(3) . . ?
O38 Nb17 O51 91.0(2) . . ?
O44 Nb17 O51 153.9(2) . . ?
O66 Nb17 O51 78.0(2) . . ?
O93 Nb17 O45 170.7(2) . . ?
O38 Nb17 O45 83.24(19) . . ?
O44 Nb17 O45 82.2(2) . . ?
O66 Nb17 O45 73.44(19) . . ?
O51 Nb17 O45 72.6(2) . . ?
O93 Nb17 Ru6 89.46(19) . . ?
O38 Nb17 Ru6 131.86(18) . . ?
O44 Nb17 Ru6 129.63(16) . . ?
O66 Nb17 Ru6 40.85(18) . . ?
O51 Nb17 Ru6 40.86(15) . . ?
O45 Nb17 Ru6 81.31(12) . . ?
O100 Nb18 O8 102.8(3) . . ?
O100 Nb18 O81 101.6(3) . . ?
O8 Nb18 O81 95.9(2) . . ?
O100 Nb18 O48 99.2(2) . . ?
O8 Nb18 O48 86.5(2) . . ?
O81 Nb18 O48 157.9(2) . . ?
O100 Nb18 O49 98.6(3) . . ?
O8 Nb18 O49 155.2(2) . . ?
O81 Nb18 O49 91.9(2) . . ?
O48 Nb18 O49 77.7(2) . . ?
O100 Nb18 O14 170.0(2) . . ?
O8 Nb18 O14 84.2(2) . . ?
O81 Nb18 O14 84.5(2) . . ?
O48 Nb18 O14 73.89(19) . . ?
O49 Nb18 O14 73.1(2) . . ?
O100 Nb18 Ru7 89.3(2) . . ?
O8 Nb18 Ru7 126.07(17) . . ?
O81 Nb18 Ru7 133.25(19) . . ?
O48 Nb18 Ru7 39.56(16) . . ?
O49 Nb18 Ru7 41.31(15) . . ?
O14 Nb18 Ru7 80.82(13) . . ?
O100 Nb18 Na1 39.8(2) . . ?
O8 Nb18 Na1 63.42(19) . . ?
O81 Nb18 Na1 99.5(2) . . ?
O48 Nb18 Na1 101.16(18) . . ?
O49 Nb18 Na1 138.19(17) . . ?
O14 Nb18 Na1 147.61(16) . . ?
Ru7 Nb18 Na1 116.20(8) . . ?
O84 Nb19 O7 102.8(2) . . ?
O84 Nb19 O71 101.8(2) . . ?
O7 Nb19 O71 92.9(2) . . ?
O84 Nb19 O36 101.6(3) . . ?
O7 Nb19 O36 89.8(2) . . ?
O71 Nb19 O36 155.2(2) . . ?
O84 Nb19 O35 100.1(2) . . ?
O7 Nb19 O35 156.0(2) . . ?
O71 Nb19 O35 89.4(2) . . ?
O36 Nb19 O35 78.6(2) . . ?
O84 Nb19 O34 171.5(2) . . ?
O7 Nb19 O34 83.5(2) . . ?
O71 Nb19 O34 83.4(2) . . ?
O36 Nb19 O34 72.4(2) . . ?
O35 Nb19 O34 73.1(2) . . ?
O84 Nb19 Ru3 89.80(19) . . ?
O7 Nb19 Ru3 131.21(16) . . ?
O71 Nb19 Ru3 130.82(16) . . ?
O36 Nb19 Ru3 41.47(15) . . ?
O35 Nb19 Ru3 41.39(15) . . ?
O34 Nb19 Ru3 81.73(13) . . ?
O84 Nb19 Na15 33.48(19) . . ?
O7 Nb19 Na15 117.43(17) . . ?
O71 Nb19 Na15 71.43(18) . . ?
O36 Nb19 Na15 128.31(19) . . ?
O35 Nb19 Na15 85.91(16) . . ?
O34 Nb19 Na15 147.35(13) . . ?
Ru3 Nb19 Na15 98.96(7) . . ?
O92 Nb20 O8 102.2(3) . . ?
O92 Nb20 O76 102.4(3) . . ?
O8 Nb20 O76 88.6(2) . . ?
O92 Nb20 O75 101.6(3) . . ?
O8 Nb20 O75 88.4(2) . . ?
O76 Nb20 O75 155.9(2) . . ?
O92 Nb20 O80 100.8(3) . . ?
O8 Nb20 O80 157.0(2) . . ?
O76 Nb20 O80 87.8(2) . . ?
O75 Nb20 O80 85.6(2) . . ?
O92 Nb20 O10 171.6(2) . . ?
O8 Nb20 O10 84.2(2) . . ?
O76 Nb20 O10 83.1(2) . . ?
O75 Nb20 O10 72.8(2) . . ?
O80 Nb20 O10 72.9(2) . . ?
O112 Nb21 O75 103.2(3) . . ?
O112 Nb21 O73 101.4(3) . . ?
O75 Nb21 O73 93.4(2) . . ?
O112 Nb21 O43 103.0(3) . . ?
O75 Nb21 O43 89.1(2) . . ?
O73 Nb21 O43 154.2(3) . . ?
O112 Nb21 O44 101.7(3) . . ?
O75 Nb21 O44 154.3(2) . . ?
O73 Nb21 O44 87.7(2) . . ?
O43 Nb21 O44 79.4(2) . . ?
O112 Nb21 O10 174.1(3) . . ?
O75 Nb21 O10 73.7(2) . . ?
O73 Nb21 O10 84.0(2) . . ?
O43 Nb21 O10 72.1(2) . . ?
O44 Nb21 O10 80.9(2) . . ?
O112 Nb21 Ru5 94.2(2) . . ?
O75 Nb21 Ru5 129.37(17) . . ?
O73 Nb21 Ru5 129.39(18) . . ?
O43 Nb21 Ru5 40.44(16) . . ?
O44 Nb21 Ru5 41.86(15) . . ?
O10 Nb21 Ru5 84.13(12) . . ?
O90 Nb22 O73 101.7(3) . . ?
O90 Nb22 O81 103.3(2) . . ?
O73 Nb22 O81 96.0(2) . . ?
O90 Nb22 O50 101.2(3) . . ?
O73 Nb22 O50 152.4(2) . . ?
O81 Nb22 O50 93.5(2) . . ?
O90 Nb22 O66 97.4(2) . . ?
O73 Nb22 O66 84.0(2) . . ?
O81 Nb22 O66 158.9(2) . . ?
O50 Nb22 O66 78.1(2) . . ?
O90 Nb22 O45 169.5(2) . . ?
O73 Nb22 O45 81.6(2) . . ?
O81 Nb22 O45 86.2(2) . . ?
O50 Nb22 O45 73.3(2) . . ?
O66 Nb22 O45 72.9(2) . . ?
O90 Nb22 Ru6 88.6(2) . . ?
O73 Nb22 Ru6 124.83(16) . . ?
O81 Nb22 Ru6 134.4(2) . . ?
O50 Nb22 Ru6 40.94(15) . . ?
O66 Nb22 Ru6 40.87(17) . . ?
O45 Nb22 Ru6 81.42(13) . . ?
O90 Nb22 Na15 32.3(2) . . ?
O73 Nb22 Na15 75.40(19) . . ?
O81 Nb22 Na15 124.2(2) . . ?
O50 Nb22 Na15 119.41(17) . . ?
O66 Nb22 Na15 76.36(18) . . ?
O45 Nb22 Na15 143.18(13) . . ?
Ru6 Nb22 Na15 88.53(7) . . ?
O83 Nb23 O12 101.0(2) . . ?
O83 Nb23 O42 102.5(3) . . ?
O12 Nb23 O42 95.4(2) . . ?
O83 Nb23 O40 101.0(3) . . ?
O12 Nb23 O40 92.2(2) . . ?
O42 Nb23 O40 153.3(2) . . ?
O83 Nb23 O41 102.0(2) . . ?
O12 Nb23 O41 156.3(2) . . ?
O42 Nb23 O41 85.1(2) . . ?
O40 Nb23 O41 77.9(2) . . ?
O83 Nb23 O69 173.0(2) . . ?
O12 Nb23 O69 82.6(2) . . ?
O42 Nb23 O69 82.9(2) . . ?
O40 Nb23 O69 72.8(2) . . ?
O41 Nb23 O69 73.88(18) . . ?
O83 Nb23 Ru8 91.92(19) . . ?
O12 Nb23 Ru8 133.03(19) . . ?
O42 Nb23 Ru8 125.66(16) . . ?
O40 Nb23 Ru8 40.88(14) . . ?
O41 Nb23 Ru8 40.56(17) . . ?
O69 Nb23 Ru8 81.31(13) . . ?
O58 Nb24 O77 100.5(2) . . ?
O58 Nb24 O26 105.1(3) . . ?
O77 Nb24 O26 92.8(2) . . ?
O58 Nb24 O35 99.7(3) . . ?
O77 Nb24 O35 91.5(2) . . ?
O26 Nb24 O35 153.6(2) . . ?
O58 Nb24 O27 101.3(2) . . ?
O77 Nb24 O27 157.4(2) . . ?
O26 Nb24 O27 87.3(2) . . ?
O35 Nb24 O27 79.0(2) . . ?
O58 Nb24 O34 172.1(2) . . ?
O77 Nb24 O34 83.79(19) . . ?
O26 Nb24 O34 81.3(2) . . ?
O35 Nb24 O34 73.4(2) . . ?
O27 Nb24 O34 73.86(19) . . ?
O58 Nb24 Ru3 90.2(2) . . ?
O77 Nb24 Ru3 133.03(18) . . ?
O26 Nb24 Ru3 128.44(15) . . ?
O35 Nb24 Ru3 41.55(15) . . ?
O27 Nb24 Ru3 41.18(16) . . ?
O34 Nb24 Ru3 82.02(14) . . ?
O32 Ru1 O33 76.3(2) . . ?
O32 Ru1 C27 125.7(3) . . ?
O33 Ru1 C27 95.4(3) . . ?
O32 Ru1 O31 75.5(2) . . ?
O33 Ru1 O31 77.0(2) . . ?
C27 Ru1 O31 155.7(3) . . ?
O32 Ru1 C28 99.3(3) . . ?
O33 Ru1 C28 116.6(3) . . ?
C27 Ru1 C28 37.0(3) . . ?
O31 Ru1 C28 164.3(3) . . ?
O32 Ru1 C25 155.0(3) . . ?
O33 Ru1 C25 126.5(3) . . ?
C27 Ru1 C25 67.5(3) . . ?
O31 Ru1 C25 98.2(3) . . ?
C28 Ru1 C25 80.3(3) . . ?
O32 Ru1 C29 95.4(3) . . ?
O33 Ru1 C29 152.5(3) . . ?
C27 Ru1 C29 67.8(4) . . ?
O31 Ru1 C29 127.0(3) . . ?
C28 Ru1 C29 37.9(3) . . ?
C25 Ru1 C29 68.7(3) . . ?
O32 Ru1 C30 118.5(3) . . ?
O33 Ru1 C30 164.5(3) . . ?
C27 Ru1 C30 79.7(4) . . ?
O31 Ru1 C30 101.4(3) . . ?
C28 Ru1 C30 67.8(3) . . ?
C25 Ru1 C30 38.1(3) . . ?
C29 Ru1 C30 37.8(3) . . ?
O32 Ru1 C26 163.8(3) . . ?
O33 Ru1 C26 99.9(3) . . ?
C27 Ru1 C26 38.3(3) . . ?
O31 Ru1 C26 119.4(3) . . ?
C28 Ru1 C26 68.0(3) . . ?
C25 Ru1 C26 36.5(3) . . ?
C29 Ru1 C26 80.7(4) . . ?
C30 Ru1 C26 67.2(4) . . ?
O32 Ru1 Nb5 86.16(14) . . ?
O33 Ru1 Nb5 40.72(13) . . ?
C27 Ru1 Nb5 121.7(3) . . ?
O31 Ru1 Nb5 40.66(16) . . ?
C28 Ru1 Nb5 154.9(3) . . ?
C25 Ru1 Nb5 104.9(2) . . ?
C29 Ru1 Nb5 166.6(2) . . ?
C30 Ru1 Nb5 130.7(2) . . ?
C26 Ru1 Nb5 101.3(3) . . ?
O32 Ru1 Nb9 39.64(16) . . ?
O33 Ru1 Nb9 40.73(15) . . ?
C27 Ru1 Nb9 103.4(2) . . ?
O31 Ru1 Nb9 86.09(15) . . ?
C28 Ru1 Nb9 99.3(2) . . ?
C25 Ru1 Nb9 165.3(3) . . ?
C29 Ru1 Nb9 119.6(2) . . ?
C30 Ru1 Nb9 154.7(3) . . ?
C26 Ru1 Nb9 129.8(3) . . ?
Nb5 Ru1 Nb9 69.41(2) . . ?
O32 Ru1 Nb16 39.24(14) . . ?
O33 Ru1 Nb16 85.40(14) . . ?
C27 Ru1 Nb16 164.3(2) . . ?
O31 Ru1 Nb16 39.61(16) . . ?
C28 Ru1 Nb16 129.6(3) . . ?
C25 Ru1 Nb16 124.1(2) . . ?
C29 Ru1 Nb16 104.9(3) . . ?
C30 Ru1 Nb16 103.3(3) . . ?
C26 Ru1 Nb16 156.9(2) . . ?
Nb5 Ru1 Nb16 68.22(3) . . ?
Nb9 Ru1 Nb16 67.32(2) . . ?
O28 Ru2 C4B 94.0(10) . . ?
O28 Ru2 C3B 116.1(12) . . ?
C4B Ru2 C3B 37.3(13) . . ?
O28 Ru2 C1B 159.0(12) . . ?
C4B Ru2 C1B 78.8(11) . . ?
C3B Ru2 C1B 69.3(12) . . ?
O28 Ru2 O26 77.3(2) . . ?
C4B Ru2 O26 122.0(12) . . ?
C3B Ru2 O26 96.0(9) . . ?
C1B Ru2 O26 123.3(11) . . ?
O28 Ru2 C6B 122.6(12) . . ?
C4B Ru2 C6B 64.1(13) . . ?
C3B Ru2 C6B 78.6(11) . . ?
C1B Ru2 C6B 36.6(12) . . ?
O26 Ru2 C6B 159.8(12) . . ?
O28 Ru2 C5B 95.8(10) . . ?
C4B Ru2 C5B 32.3(14) . . ?
C3B Ru2 C5B 63.9(14) . . ?
C1B Ru2 C5B 67.6(13) . . ?
O26 Ru2 C5B 153.8(14) . . ?
C6B Ru2 C5B 38.2(12) . . ?
O28 Ru2 O25 76.0(2) . . ?
C4B Ru2 O25 149.1(14) . . ?
C3B Ru2 O25 167.9(13) . . ?
C1B Ru2 O25 100.1(9) . . ?
O26 Ru2 O25 84.7(2) . . ?
C6B Ru2 O25 96.5(8) . . ?
C5B Ru2 O25 118.5(13) . . ?
O28 Ru2 C1A 139.2(6) . . ?
O26 Ru2 C1A 141.2(6) . . ?
O25 Ru2 C1A 92.1(4) . . ?
O28 Ru2 C5A 90.7(5) . . ?
O26 Ru2 C5A 135.3(7) . . ?
O25 Ru2 C5A 134.3(7) . . ?
C1A Ru2 C5A 69.9(6) . . ?
O28 Ru2 C4A 103.7(5) . . ?
O26 Ru2 C4A 103.2(5) . . ?
O25 Ru2 C4A 171.9(6) . . ?
C1A Ru2 C4A 82.9(5) . . ?
C5A Ru2 C4A 37.8(6) . . ?
O28 Ru2 C3A 136.2(6) . . ?
O26 Ru2 C3A 90.9(4) . . ?
O25 Ru2 C3A 145.5(6) . . ?
C1A Ru2 C3A 70.5(6) . . ?
C5A Ru2 C3A 68.5(7) . . ?
C4A Ru2 C3A 37.8(6) . . ?
O27 Ru3 O35 77.2(2) . . ?
O27 Ru3 O36 76.8(2) . . ?
O35 Ru3 O36 76.2(2) . . ?
O27 Ru3 C31 152.3(3) . . ?
O35 Ru3 C31 128.2(3) . . ?
O36 Ru3 C31 97.2(3) . . ?
O27 Ru3 C33 93.3(3) . . ?
O35 Ru3 C33 154.2(3) . . ?
O36 Ru3 C33 125.5(3) . . ?
C31 Ru3 C33 67.9(4) . . ?
O27 Ru3 C34 96.8(3) . . ?
O35 Ru3 C34 118.5(3) . . ?
O36 Ru3 C34 162.8(3) . . ?
C31 Ru3 C34 81.0(4) . . ?
C33 Ru3 C34 38.0(3) . . ?
O27 Ru3 C35 124.4(3) . . ?
O35 Ru3 C35 97.8(3) . . ?
O36 Ru3 C35 156.6(3) . . ?
C31 Ru3 C35 68.5(4) . . ?
C33 Ru3 C35 67.7(4) . . ?
C34 Ru3 C35 37.2(3) . . ?
O27 Ru3 C36 162.5(3) . . ?
O35 Ru3 C36 100.9(3) . . ?
O36 Ru3 C36 119.9(3) . . ?
C31 Ru3 C36 38.4(3) . . ?
C33 Ru3 C36 80.9(4) . . ?
C34 Ru3 C36 68.5(4) . . ?
C35 Ru3 C36 38.1(3) . . ?
O27 Ru3 C32 116.1(3) . . ?
O35 Ru3 C32 165.2(3) . . ?
O36 Ru3 C32 99.7(3) . . ?
C31 Ru3 C32 37.5(3) . . ?
C33 Ru3 C32 37.5(3) . . ?
C34 Ru3 C32 68.4(4) . . ?
C35 Ru3 C32 80.3(4) . . ?
C36 Ru3 C32 68.6(4) . . ?
O27 Ru3 Nb24 40.48(14) . . ?
O35 Ru3 Nb24 40.36(15) . . ?
O36 Ru3 Nb24 85.67(16) . . ?
C31 Ru3 Nb24 167.2(2) . . ?
C33 Ru3 Nb24 120.4(3) . . ?
C34 Ru3 Nb24 100.0(3) . . ?
C35 Ru3 Nb24 104.5(3) . . ?
C36 Ru3 Nb24 130.1(3) . . ?
C32 Ru3 Nb24 154.3(2) . . ?
O27 Ru3 Nb19 87.10(16) . . ?
O35 Ru3 Nb19 40.47(14) . . ?
O36 Ru3 Nb19 39.76(14) . . ?
C31 Ru3 Nb19 105.7(3) . . ?
C33 Ru3 Nb19 164.6(2) . . ?
C34 Ru3 Nb19 157.2(2) . . ?
C35 Ru3 Nb19 124.2(3) . . ?
C36 Ru3 Nb19 102.8(3) . . ?
C32 Ru3 Nb19 129.7(2) . . ?
Nb24 Ru3 Nb19 68.75(3) . . ?
O27 Ru3 Nb7 40.52(14) . . ?
O35 Ru3 Nb7 86.60(15) . . ?
O36 Ru3 Nb7 40.34(15) . . ?
C31 Ru3 Nb7 121.2(3) . . ?
C33 Ru3 Nb7 101.8(3) . . ?
C34 Ru3 Nb7 127.0(3) . . ?
C35 Ru3 Nb7 163.0(3) . . ?
C36 Ru3 Nb7 156.9(3) . . ?
C32 Ru3 Nb7 99.5(3) . . ?
Nb24 Ru3 Nb7 68.53(3) . . ?
Nb19 Ru3 Nb7 68.85(3) . . ?
O6 Ru4 O24 76.6(2) . . ?
O6 Ru4 O5 76.7(2) . . ?
O24 Ru4 O5 76.9(2) . . ?
O6 Ru4 C6 124.2(3) . . ?
O24 Ru4 C6 97.7(3) . . ?
O5 Ru4 C6 157.2(3) . . ?
O6 Ru4 C5 98.8(3) . . ?
O24 Ru4 C5 119.8(3) . . ?
O5 Ru4 C5 161.6(4) . . ?
C6 Ru4 C5 36.4(4) . . ?
O6 Ru4 C3 119.1(3) . . ?
O24 Ru4 C3 162.3(3) . . ?
O5 Ru4 C3 97.8(3) . . ?
C6 Ru4 C3 80.5(4) . . ?
C5 Ru4 C3 68.5(4) . . ?
O6 Ru4 C4 95.0(3) . . ?
O24 Ru4 C4 156.6(3) . . ?
O5 Ru4 C4 122.9(3) . . ?
C6 Ru4 C4 68.7(4) . . ?
C5 Ru4 C4 39.1(4) . . ?
C3 Ru4 C4 38.0(3) . . ?
O6 Ru4 C1 162.0(3) . . ?
O24 Ru4 C1 99.5(3) . . ?
O5 Ru4 C1 119.9(3) . . ?
C6 Ru4 C1 38.3(3) . . ?
C5 Ru4 C1 67.6(4) . . ?
C3 Ru4 C1 68.2(4) . . ?
C4 Ru4 C1 81.8(4) . . ?
O6 Ru4 C2 155.9(3) . . ?
O24 Ru4 C2 125.1(3) . . ?
O5 Ru4 C2 96.8(3) . . ?
C6 Ru4 C2 67.9(4) . . ?
C5 Ru4 C2 80.1(4) . . ?
C3 Ru4 C2 38.0(4) . . ?
C4 Ru4 C2 68.8(4) . . ?
C1 Ru4 C2 37.3(3) . . ?
O6 Ru4 Nb6 39.83(16) . . ?
O24 Ru4 Nb6 40.57(15) . . ?
O5 Ru4 Nb6 86.46(15) . . ?
C6 Ru4 Nb6 104.0(3) . . ?
C5 Ru4 Nb6 101.5(3) . . ?
C3 Ru4 Nb6 157.0(3) . . ?
C4 Ru4 Nb6 122.1(3) . . ?
C1 Ru4 Nb6 128.7(3) . . ?
C2 Ru4 Nb6 164.2(3) . . ?
O6 Ru4 Nb13 86.36(15) . . ?
O24 Ru4 Nb13 40.69(14) . . ?
O5 Ru4 Nb13 40.20(17) . . ?
C6 Ru4 Nb13 124.7(3) . . ?
C5 Ru4 Nb13 158.2(3) . . ?
C3 Ru4 Nb13 127.2(2) . . ?
C4 Ru4 Nb13 162.1(3) . . ?
C1 Ru4 Nb13 102.1(3) . . ?
C2 Ru4 Nb13 103.7(3) . . ?
Nb6 Ru4 Nb13 69.08(2) . . ?
O6 Ru4 Nb8 40.73(14) . . ?
O24 Ru4 Nb8 86.20(15) . . ?
O5 Ru4 Nb8 39.68(16) . . ?
C6 Ru4 Nb8 163.1(3) . . ?
C5 Ru4 Nb8 128.3(3) . . ?
C3 Ru4 Nb8 100.6(3) . . ?
C4 Ru4 Nb8 101.7(3) . . ?
C1 Ru4 Nb8 157.3(3) . . ?
C2 Ru4 Nb8 122.9(2) . . ?
Nb6 Ru4 Nb8 68.54(2) . . ?
Nb13 Ru4 Nb8 68.03(2) . . ?
O43 Ru5 C10 91.5(4) . . ?
O43 Ru5 O44 76.8(2) . . ?
C10 Ru5 O44 131.5(3) . . ?
O43 Ru5 O37 76.6(2) . . ?
C10 Ru5 O37 138.4(3) . . ?
O44 Ru5 O37 84.9(2) . . ?
O43 Ru5 C8 135.1(3) . . ?
C10 Ru5 C8 68.2(4) . . ?
O44 Ru5 C8 146.4(3) . . ?
O37 Ru5 C8 92.4(3) . . ?
O43 Ru5 C12 143.0(4) . . ?
C10 Ru5 C12 68.2(4) . . ?
O44 Ru5 C12 93.4(3) . . ?
O37 Ru5 C12 138.9(4) . . ?
C8 Ru5 C12 67.1(4) . . ?
O43 Ru5 C11 108.1(4) . . ?
C10 Ru5 C11 37.4(4) . . ?
O44 Ru5 C11 101.8(3) . . ?
O37 Ru5 C11 172.5(3) . . ?
C8 Ru5 C11 80.2(4) . . ?
C12 Ru5 C11 38.3(4) . . ?
O43 Ru5 C9 102.6(3) . . ?
C10 Ru5 C9 37.9(4) . . ?
O44 Ru5 C9 169.2(3) . . ?
O37 Ru5 C9 105.5(3) . . ?
C8 Ru5 C9 38.1(4) . . ?
C12 Ru5 C9 80.5(4) . . ?
C11 Ru5 C9 68.0(4) . . ?
O43 Ru5 C7 170.9(3) . . ?
C10 Ru5 C7 80.3(4) . . ?
O44 Ru5 C7 111.5(3) . . ?
O37 Ru5 C7 107.1(3) . . ?
C8 Ru5 C7 37.8(3) . . ?
C12 Ru5 C7 36.3(4) . . ?
C11 Ru5 C7 67.4(4) . . ?
C9 Ru5 C7 68.5(4) . . ?
O43 Ru5 Nb21 39.11(15) . . ?
C10 Ru5 Nb21 106.2(3) . . ?
O44 Ru5 Nb21 40.52(15) . . ?
O37 Ru5 Nb21 89.43(14) . . ?
C8 Ru5 Nb21 173.0(3) . . ?
C12 Ru5 Nb21 115.4(3) . . ?
C11 Ru5 Nb21 97.9(3) . . ?
C9 Ru5 Nb21 135.0(3) . . ?
C7 Ru5 Nb21 147.3(3) . . ?
O43 Ru5 Nb15 38.84(17) . . ?
C10 Ru5 Nb15 109.7(3) . . ?
O44 Ru5 Nb15 90.13(15) . . ?
O37 Ru5 Nb15 40.82(16) . . ?
C8 Ru5 Nb15 109.4(3) . . ?
C12 Ru5 Nb15 176.4(3) . . ?
C11 Ru5 Nb15 141.3(3) . . ?
C9 Ru5 Nb15 96.1(3) . . ?
C7 Ru5 Nb15 141.2(3) . . ?
Nb21 Ru5 Nb15 67.95(2) . . ?
O51 Ru6 O66 75.8(2) . . ?
O51 Ru6 O50 77.2(2) . . ?
O66 Ru6 O50 76.8(2) . . ?
O51 Ru6 C42 158.4(3) . . ?
O66 Ru6 C42 123.6(3) . . ?
O50 Ru6 C42 97.0(3) . . ?
O51 Ru6 C37 159.8(3) . . ?
O66 Ru6 C37 98.8(4) . . ?
O50 Ru6 C37 121.1(3) . . ?
C42 Ru6 C37 37.4(4) . . ?
O51 Ru6 C39 98.2(3) . . ?
O66 Ru6 C39 122.3(3) . . ?
O50 Ru6 C39 159.1(4) . . ?
C42 Ru6 C39 79.8(4) . . ?
C37 Ru6 C39 67.8(4) . . ?
O51 Ru6 C40 97.5(3) . . ?
O66 Ru6 C40 158.5(3) . . ?
O50 Ru6 C40 122.2(3) . . ?
C42 Ru6 C40 67.7(4) . . ?
C37 Ru6 C40 80.3(5) . . ?
C39 Ru6 C40 37.5(4) . . ?
O51 Ru6 C38 122.4(3) . . ?
O66 Ru6 C38 97.7(3) . . ?
O50 Ru6 C38 158.2(3) . . ?
C42 Ru6 C38 68.2(4) . . ?
C37 Ru6 C38 38.1(3) . . ?
C39 Ru6 C38 37.7(4) . . ?
C40 Ru6 C38 68.3(4) . . ?
O51 Ru6 C41 121.5(4) . . ?
O66 Ru6 C41 161.0(3) . . ?
O50 Ru6 C41 98.3(3) . . ?
C42 Ru6 C41 38.0(4) . . ?
C37 Ru6 C41 67.7(4) . . ?
C39 Ru6 C41 66.4(4) . . ?
C40 Ru6 C41 36.5(4) . . ?
C38 Ru6 C41 80.0(4) . . ?
O51 Ru6 Nb10 40.47(14) . . ?
O66 Ru6 Nb10 86.80(16) . . ?
O50 Ru6 Nb10 41.15(16) . . ?
C42 Ru6 Nb10 124.5(3) . . ?
C37 Ru6 Nb10 159.8(3) . . ?
C39 Ru6 Nb10 125.2(3) . . ?
C40 Ru6 Nb10 101.4(3) . . ?
C38 Ru6 Nb10 160.6(3) . . ?
C41 Ru6 Nb10 101.6(3) . . ?
O51 Ru6 Nb17 40.09(17) . . ?
O66 Ru6 Nb17 39.33(15) . . ?
O50 Ru6 Nb17 86.24(15) . . ?
C42 Ru6 Nb17 161.4(3) . . ?
C37 Ru6 Nb17 126.5(3) . . ?
C39 Ru6 Nb17 103.5(3) . . ?
C40 Ru6 Nb17 125.6(3) . . ?
C38 Ru6 Nb17 102.9(3) . . ?
C41 Ru6 Nb17 159.7(3) . . ?
Nb10 Ru6 Nb17 68.93(2) . . ?
O51 Ru6 Nb22 85.76(16) . . ?
O66 Ru6 Nb22 40.88(14) . . ?
O50 Ru6 Nb22 39.56(17) . . ?
C42 Ru6 Nb22 103.1(3) . . ?
C37 Ru6 Nb22 103.1(3) . . ?
C39 Ru6 Nb22 161.3(3) . . ?
C40 Ru6 Nb22 160.4(3) . . ?
C38 Ru6 Nb22 125.9(3) . . ?
C41 Ru6 Nb22 126.7(3) . . ?
Nb10 Ru6 Nb22 68.72(3) . . ?
Nb17 Ru6 Nb22 68.07(3) . . ?
O48 Ru7 O47 76.3(2) . . ?
O48 Ru7 O49 75.8(2) . . ?
O47 Ru7 O49 77.6(2) . . ?
O48 Ru7 C19 122.9(3) . . ?
O47 Ru7 C19 94.8(3) . . ?
O49 Ru7 C19 158.1(3) . . ?
O48 Ru7 C24 97.6(3) . . ?
O47 Ru7 C24 117.4(3) . . ?
O49 Ru7 C24 162.2(3) . . ?
C19 Ru7 C24 37.2(4) . . ?
O48 Ru7 C23 96.8(3) . . ?
O47 Ru7 C23 154.5(3) . . ?
O49 Ru7 C23 125.1(3) . . ?
C19 Ru7 C23 68.0(4) . . ?
C24 Ru7 C23 38.3(3) . . ?
O48 Ru7 C21 158.0(3) . . ?
O47 Ru7 C21 124.3(3) . . ?
O49 Ru7 C21 99.6(3) . . ?
C19 Ru7 C21 67.4(4) . . ?
C24 Ru7 C21 80.2(4) . . ?
C23 Ru7 C21 67.8(4) . . ?
O48 Ru7 C20 159.6(3) . . ?
O47 Ru7 C20 97.2(3) . . ?
O49 Ru7 C20 122.2(3) . . ?
C19 Ru7 C20 37.5(4) . . ?
C24 Ru7 C20 67.8(4) . . ?
C23 Ru7 C20 80.7(4) . . ?
C21 Ru7 C20 37.5(3) . . ?
O48 Ru7 C22 121.5(3) . . ?
O47 Ru7 C22 161.5(3) . . ?
O49 Ru7 C22 100.9(3) . . ?
C19 Ru7 C22 79.7(4) . . ?
C24 Ru7 C22 68.0(4) . . ?
C23 Ru7 C22 37.5(3) . . ?
C21 Ru7 C22 37.4(4) . . ?
C20 Ru7 C22 67.7(4) . . ?
O48 Ru7 Nb4 86.78(15) . . ?
O47 Ru7 Nb4 41.04(14) . . ?
O49 Ru7 Nb4 41.17(16) . . ?
C19 Ru7 Nb4 122.4(3) . . ?
C24 Ru7 Nb4 156.3(3) . . ?
C23 Ru7 Nb4 164.4(2) . . ?
C21 Ru7 Nb4 104.1(3) . . ?
C20 Ru7 Nb4 101.1(3) . . ?
C22 Ru7 Nb4 128.8(3) . . ?
O48 Ru7 Nb2 39.85(15) . . ?
O47 Ru7 Nb2 40.52(16) . . ?
O49 Ru7 Nb2 86.64(13) . . ?
C19 Ru7 Nb2 101.1(2) . . ?
C24 Ru7 Nb2 98.9(2) . . ?
C23 Ru7 Nb2 121.9(2) . . ?
C21 Ru7 Nb2 162.1(3) . . ?
C20 Ru7 Nb2 125.6(3) . . ?
C22 Ru7 Nb2 157.7(3) . . ?
Nb4 Ru7 Nb2 69.80(2) . . ?
O48 Ru7 Nb18 39.27(15) . . ?
O47 Ru7 Nb18 85.20(15) . . ?
O49 Ru7 Nb18 39.58(16) . . ?
C19 Ru7 Nb18 161.6(3) . . ?
C24 Ru7 Nb18 127.8(3) . . ?
C23 Ru7 Nb18 105.2(3) . . ?
C21 Ru7 Nb18 127.2(3) . . ?
C20 Ru7 Nb18 160.8(3) . . ?
C22 Ru7 Nb18 105.6(3) . . ?
Nb4 Ru7 Nb18 68.38(3) . . ?
Nb2 Ru7 Nb18 67.28(2) . . ?
O41 Ru8 O39 76.4(2) . . ?
O41 Ru8 O40 75.9(2) . . ?
O39 Ru8 O40 76.5(2) . . ?
O41 Ru8 C18 96.4(3) . . ?
O39 Ru8 C18 126.5(3) . . ?
O40 Ru8 C18 154.0(3) . . ?
O41 Ru8 C17 118.7(3) . . ?
O39 Ru8 C17 99.2(3) . . ?
O40 Ru8 C17 163.9(3) . . ?
C18 Ru8 C17 38.2(3) . . ?
O41 Ru8 C16 154.0(3) . . ?
O39 Ru8 C16 94.9(3) . . ?
O40 Ru8 C16 126.4(3) . . ?
C18 Ru8 C16 68.9(4) . . ?
C17 Ru8 C16 37.7(4) . . ?
O41 Ru8 C15 165.1(3) . . ?
O39 Ru8 C15 116.9(3) . . ?
O40 Ru8 C15 99.9(3) . . ?
C18 Ru8 C15 81.2(4) . . ?
C17 Ru8 C15 67.8(4) . . ?
C16 Ru8 C15 37.6(3) . . ?
O41 Ru8 C14 127.9(3) . . ?
O39 Ru8 C14 152.9(3) . . ?
O40 Ru8 C14 96.5(3) . . ?
C18 Ru8 C14 68.3(3) . . ?
C17 Ru8 C14 80.1(4) . . ?
C16 Ru8 C14 68.0(4) . . ?
C15 Ru8 C14 37.7(3) . . ?
O41 Ru8 C13 100.6(3) . . ?
O39 Ru8 C13 164.9(3) . . ?
O40 Ru8 C13 117.5(3) . . ?
C18 Ru8 C13 38.6(3) . . ?
C17 Ru8 C13 68.9(3) . . ?
C16 Ru8 C13 81.4(4) . . ?
C15 Ru8 C13 68.4(4) . . ?
C14 Ru8 C13 37.5(3) . . ?
O41 Ru8 Nb1 87.29(14) . . ?
O39 Ru8 Nb1 40.79(13) . . ?
O40 Ru8 Nb1 40.58(15) . . ?
C18 Ru8 Nb1 165.4(3) . . ?
C17 Ru8 Nb1 128.3(3) . . ?
C16 Ru8 Nb1 102.1(3) . . ?
C15 Ru8 Nb1 98.7(2) . . ?
C14 Ru8 Nb1 120.1(2) . . ?
C13 Ru8 Nb1 154.3(2) . . ?
O41 Ru8 Nb3 40.08(15) . . ?
O39 Ru8 Nb3 39.89(16) . . ?
O40 Ru8 Nb3 85.15(15) . . ?
C18 Ru8 Nb3 105.1(3) . . ?
C17 Ru8 Nb3 101.7(3) . . ?
C16 Ru8 Nb3 121.1(3) . . ?
C15 Ru8 Nb3 154.7(3) . . ?
C14 Ru8 Nb3 167.0(3) . . ?
C13 Ru8 Nb3 131.0(3) . . ?
Nb1 Ru8 Nb3 69.01(2) . . ?
O41 Ru8 Nb23 40.11(14) . . ?
O39 Ru8 Nb23 85.21(15) . . ?
O40 Ru8 Nb23 39.19(16) . . ?
C18 Ru8 Nb23 122.6(3) . . ?
C17 Ru8 Nb23 156.9(3) . . ?
C16 Ru8 Nb23 165.2(2) . . ?
C15 Ru8 Nb23 130.2(2) . . ?
C14 Ru8 Nb23 106.0(3) . . ?
C13 Ru8 Nb23 102.1(3) . . ?
Nb1 Ru8 Nb23 68.47(2) . . ?
Nb3 Ru8 Nb23 67.41(3) . . ?

loop_
_geom_bond_atom_site_label_1
_geom_bond_atom_site_label_2
_geom_bond_distance
_geom_bond_site_symmetry_2
_geom_bond_publ_flag
C1A C2A 1.44(2) . ?
C1A C6A 1.48(2) . ?
C1A Ru2 2.170(13) . ?
C1A H1AA 1.0000 . ?
C2A C3A 1.494(19) . ?
C2A Ru2 2.207(14) . ?
C2A H2AA 1.0000 . ?
C3A C4A 1.41(2) . ?
C3A Ru2 2.181(14) . ?
C3A H3AA 1.0000 . ?
C4A C5A 1.41(2) . ?
C4A Ru2 2.175(15) . ?
C4A H4AA 1.0000 . ?
C5A C6A 1.41(2) . ?
C5A Ru2 2.170(16) . ?
C5A H5AA 1.0000 . ?
C6A Ru2 2.189(12) . ?
C6A H6AA 1.0000 . ?
C1B C6B 1.33(4) . ?
C1B C2B 1.47(4) . ?
C1B Ru2 2.12(3) . ?
C1B H1BA 1.0000 . ?
C2B C3B 1.38(4) . ?
C2B Ru2 2.19(3) . ?
C2B H2BA 1.0000 . ?
C3B C4B 1.35(5) . ?
C3B Ru2 2.12(3) . ?
C3B H3BA 1.0000 . ?
C4B C5B 1.18(5) . ?
C4B Ru2 2.11(3) . ?
C4B H4BA 1.0000 . ?
C5B C6B 1.40(4) . ?
C5B Ru2 2.14(3) . ?
C5B H5BA 1.0000 . ?
C6B Ru2 2.13(3) . ?
C6B H6BA 1.0000 . ?
C1 C2 1.392(13) . ?
C1 C6 1.415(13) . ?
C1 Ru4 2.177(9) . ?
C1 H1A 1.0000 . ?
C2 C3 1.414(13) . ?
C2 Ru4 2.181(9) . ?
C2 H2A 1.0000 . ?
C3 C4 1.410(13) . ?
C3 Ru4 2.165(10) . ?
C3 H3A 1.0000 . ?
C4 C5 1.443(15) . ?
C4 Ru4 2.170(12) . ?
C4 H4A 1.0000 . ?
C5 C6 1.337(15) . ?
C5 Ru4 2.144(10) . ?
C5 H5A 1.0000 . ?
C6 Ru4 2.139(10) . ?
C6 H6A 1.0000 . ?
C7 C12 1.344(14) . ?
C7 C8 1.398(13) . ?
C7 Ru5 2.174(10) . ?
C7 H7A 1.0000 . ?
C8 C9 1.410(14) . ?
C8 Ru5 2.143(9) . ?
C8 H8A 1.0000 . ?
C9 C10 1.398(14) . ?
C9 Ru5 2.173(10) . ?
C9 H9A 1.0000 . ?
C10 C11 1.377(14) . ?
C10 Ru5 2.136(12) . ?
C10 H10A 1.0000 . ?
C11 C12 1.409(15) . ?
C11 Ru5 2.155(11) . ?
C11 H11A 1.0000 . ?
C12 Ru5 2.143(11) . ?
C12 H12A 1.0000 . ?
C13 C14 1.399(12) . ?
C13 C18 1.428(12) . ?
C13 Ru8 2.180(8) . ?
C13 H13A 1.0000 . ?
C14 C15 1.404(13) . ?
C14 Ru8 2.176(9) . ?
C14 H14A 1.0000 . ?
C15 C16 1.395(12) . ?
C15 Ru8 2.169(11) . ?
C15 H15A 1.0000 . ?
C16 C17 1.396(13) . ?
C16 Ru8 2.163(11) . ?
C16 H16A 1.0000 . ?
C17 C18 1.405(13) . ?
C17 Ru8 2.157(9) . ?
C17 H17A 1.0000 . ?
C18 Ru8 2.140(9) . ?
C18 H18A 1.0000 . ?
C19 C24 1.374(14) . ?
C19 C20 1.388(13) . ?
C19 Ru7 2.151(10) . ?
C19 H19A 1.0000 . ?
C20 C21 1.393(12) . ?
C20 Ru7 2.168(10) . ?
C20 H20A 1.0000 . ?
C21 C22 1.388(14) . ?
C21 Ru7 2.164(9) . ?
C21 H21A 1.0000 . ?
C22 C23 1.392(13) . ?
C22 Ru7 2.169(9) . ?
C22 H22A 1.0000 . ?
C23 C24 1.413(12) . ?
C23 Ru7 2.157(9) . ?
C23 H23A 1.0000 . ?
C24 Ru7 2.156(10) . ?
C24 H24A 1.0000 . ?
C25 C26 1.358(13) . ?
C25 C30 1.415(13) . ?
C25 Ru1 2.165(9) . ?
C25 H25A 1.0000 . ?
C26 C27 1.418(12) . ?
C26 Ru1 2.176(9) . ?
C26 H26A 1.0000 . ?
C27 C28 1.364(13) . ?
C27 Ru1 2.144(8) . ?
C27 H27A 1.0000 . ?
C28 C29 1.408(13) . ?
C28 Ru1 2.159(8) . ?
C28 H28A 1.0000 . ?
C29 C30 1.407(12) . ?
C29 Ru1 2.171(9) . ?
C29 H29A 1.0000 . ?
C30 Ru1 2.173(10) . ?
C30 H30A 1.0000 . ?
C31 C32 1.396(12) . ?
C31 C36 1.424(12) . ?
C31 Ru3 2.157(11) . ?
C31 H31A 1.0000 . ?
C32 C33 1.396(12) . ?
C32 Ru3 2.180(10) . ?
C32 H32A 1.0000 . ?
C33 C34 1.407(12) . ?
C33 Ru3 2.159(10) . ?
C33 H33A 1.0000 . ?
C34 C35 1.377(12) . ?
C34 Ru3 2.159(10) . ?
C34 H34A 1.0000 . ?
C35 C36 1.418(13) . ?
C35 Ru3 2.162(10) . ?
C35 H35A 1.0000 . ?
C36 Ru3 2.178(11) . ?
C36 H36A 1.0000 . ?
C37 C42 1.377(14) . ?
C37 C38 1.409(13) . ?
C37 Ru6 2.153(11) . ?
C37 H37A 1.0000 . ?
C38 C39 1.396(15) . ?
C38 Ru6 2.164(10) . ?
C38 H38A 1.0000 . ?
C39 C40 1.387(15) . ?
C39 Ru6 2.159(11) . ?
C39 H39A 1.0000 . ?
C40 C41 1.362(13) . ?
C40 Ru6 2.160(12) . ?
C40 H40A 1.0000 . ?
C41 C42 1.415(15) . ?
C41 Ru6 2.191(11) . ?
C41 H41A 1.0000 . ?
C42 Ru6 2.149(10) . ?
C42 H42A 1.0000 . ?
O1 Na16 2.359(9) . ?
O1 Na17 2.414(9) . ?
O2 Nb8 1.924(5) . ?
O2 Nb16 1.944(5) . ?
O3 Nb4 1.935(5) . ?
O3 Nb10 1.943(5) . ?
O4 V1 1.706(5) . ?
O4 Nb5 2.406(5) . ?
O4 Nb16 2.426(6) . ?
O4 Nb9 2.428(5) . ?
O5 Nb8 2.054(6) . ?
O5 Nb13 2.056(6) . ?
O5 Ru4 2.117(5) . ?
O6 Nb6 2.027(6) . ?
O6 Ru4 2.090(5) . ?
O6 Nb8 2.096(5) . ?
O7 Nb19 1.905(5) . ?
O7 Nb5 1.940(6) . ?
O8 Nb18 1.913(6) . ?
O8 Nb20 1.972(5) . ?
O9 Nb13 1.926(5) . ?
O9 Nb5 1.935(5) . ?
O10 V2 1.709(6) . ?
O10 Nb20 2.430(6) . ?
O10 Nb15 2.438(5) . ?
O10 Nb21 2.450(6) . ?
O11 Nb16 1.939(5) . ?
O11 Nb11 1.983(5) . ?
O12 Nb23 1.916(5) . ?
O12 Nb2 1.926(5) . ?
O13 Nb7 1.919(5) . ?
O13 Nb9 1.926(6) . ?
O14 V2 1.714(5) . ?
O14 Nb18 2.406(5) . ?
O14 Nb4 2.424(6) . ?
O14 Nb2 2.444(5) . ?
O15 Na3 2.369(8) . ?
O15 Na4 2.517(10) . ?
O16 Na15 2.366(8) . ?
O17 Na15 2.471(7) . ?
O18 Na15 2.297(8) . ?
O19 Na12 2.407(10) . ?
O22 Na1 2.380(9) . ?
O22 Na5 2.959(11) . ?
O23 V1 1.709(6) . ?
O23 Nb11 2.407(5) . ?
O23 Nb14 2.450(6) . ?
O23 Nb12 2.464(5) . ?
O24 Nb6 2.052(5) . ?
O24 Nb13 2.077(5) . ?
O24 Ru4 2.098(6) . ?
O25 Nb6 1.982(5) . ?
O25 Nb14 2.089(6) . ?
O25 Ru2 2.143(5) . ?
O26 Nb24 1.986(6) . ?
O26 Nb12 2.091(5) . ?
O26 Ru2 2.125(6) . ?
O27 Nb24 2.064(5) . ?
O27 Nb7 2.074(5) . ?
O27 Ru3 2.093(6) . ?
O28 Nb14 2.021(6) . ?
O28 Nb12 2.042(6) . ?
O28 Ru2 2.080(5) . ?
O29 Nb9 1.915(6) . ?
O29 Nb11 1.984(6) . ?
O30 V1 1.710(5) . ?
O30 Nb13 2.413(5) . ?
O30 Nb8 2.420(6) . ?
O30 Nb6 2.442(5) . ?
O31 Nb5 2.037(6) . ?
O31 Nb16 2.075(6) . ?
O31 Ru1 2.145(5) . ?
O32 Nb9 2.039(6) . ?
O32 Nb16 2.068(5) . ?
O32 Ru1 2.111(5) . ?
O33 Nb5 2.040(5) . ?
O33 Nb9 2.075(5) . ?
O33 Ru1 2.135(6) . ?
O34 V1 1.706(6) . ?
O34 Nb24 2.432(5) . ?
O34 Nb7 2.436(5) . ?
O34 Nb19 2.439(6) . ?
O35 Nb24 2.058(6) . ?
O35 Nb19 2.069(5) . ?
O35 Ru3 2.107(6) . ?
O36 Nb19 2.042(5) . ?
O36 Nb7 2.064(6) . ?
O36 Ru3 2.114(5) . ?
O37 Nb3 1.984(6) . ?
O37 Nb15 2.098(6) . ?
O37 Ru5 2.141(6) . ?
O38 Nb3 1.908(5) . ?
O38 Nb17 1.922(6) . ?
O39 Nb3 2.051(6) . ?
O39 Nb1 2.065(5) . ?
O39 Ru8 2.105(5) . ?
O40 Nb23 2.045(6) . ?
O40 Nb1 2.056(5) . ?
O40 Ru8 2.118(5) . ?
O41 Nb3 2.058(5) . ?
O41 Nb23 2.081(5) . ?
O41 Ru8 2.100(6) . ?
O42 Nb23 1.920(6) . ?
O42 Nb15 1.920(6) . ?
O43 Nb15 2.033(6) . ?
O43 Nb21 2.036(5) . ?
O43 Ru5 2.094(6) . ?
O44 Nb17 1.998(6) . ?
O44 Nb21 2.081(6) . ?
O44 Ru5 2.137(5) . ?
O45 V2 1.723(5) . ?
O45 Nb22 2.408(5) . ?
O45 Nb17 2.434(5) . ?
O45 Nb10 2.443(6) . ?
O46 Nb10 1.917(5) . ?
O46 Nb1 1.933(5) . ?
O47 Nb4 2.065(5) . ?
O47 Nb2 2.068(6) . ?
O47 Ru7 2.093(5) . ?
O48 Nb2 2.045(5) . ?
O48 Nb18 2.071(5) . ?
O48 Ru7 2.084(6) . ?
O49 Nb4 2.064(6) . ?
O49 Nb18 2.071(6) . ?
O49 Ru7 2.146(5) . ?
O50 Nb22 2.054(6) . ?
O50 Nb10 2.083(6) . ?
O50 Ru6 2.114(5) . ?
O51 Nb10 2.061(5) . ?
O51 Nb17 2.066(6) . ?
O51 Ru6 2.099(5) . ?
O52 Na5 2.389(8) . ?
O53 Na4 2.385(7) . ?
O53 Na3 2.390(8) . ?
O54 Na12 2.467(7) . ?
O55 Na11 2.419(7) . ?
O56 Na14 2.336(6) . ?
O56 Na5 2.498(8) 2_667 ?
O57 Nb16 1.756(6) . ?
O58 Nb24 1.739(5) . ?
O59 Nb8 1.768(6) . ?
O60 Nb3 1.767(5) . ?
O61 Nb10 1.758(6) . ?
O62 Nb6 1.765(5) . ?
O63 Nb9 1.768(5) . ?
O64 Nb5 1.772(6) . ?
O65 Nb4 1.772(6) . ?
O66 Nb17 2.038(5) . ?
O66 Ru6 2.103(6) . ?
O66 Nb22 2.104(5) . ?
O67 Nb1 1.920(5) . ?
O67 Nb4 1.932(5) . ?
O68 Nb14 1.926(5) . ?
O68 Nb11 2.019(5) . ?
O69 V2 1.706(5) . ?
O69 Nb3 2.404(5) . ?
O69 Nb23 2.420(5) . ?
O69 Nb1 2.442(6) . ?
O70 Nb12 1.937(6) . ?
O70 Nb7 1.943(6) . ?
O71 Nb13 1.915(6) . ?
O71 Nb19 1.936(5) . ?
O72 Nb14 1.934(5) . ?
O72 Nb8 1.940(5) . ?
O73 Nb22 1.913(6) . ?
O73 Nb21 1.928(6) . ?
O74 Nb13 1.780(5) . ?
O75 Nb21 1.923(6) . ?
O75 Nb20 2.008(6) . ?
O76 Nb2 1.908(6) . ?
O76 Nb20 1.989(6) . ?
O77 Nb6 1.903(6) . ?
O77 Nb24 1.936(6) . ?
O78 Nb12 1.924(6) . ?
O78 Nb11 2.014(6) . ?
O79 Nb1 1.757(6) . ?
O80 Nb15 1.903(6) . ?
O80 Nb20 2.019(5) . ?
O81 Nb22 1.926(5) . ?
O81 Nb18 1.972(5) . ?
O82 Nb2 1.779(5) . ?
O83 Nb23 1.770(5) . ?
O84 Nb19 1.774(6) . ?
O84 Na15 2.422(6) . ?
O85 Nb14 1.766(6) . ?
O86 Na3 2.368(7) . ?
O86 Na2 2.409(6) . ?
O87 Nb12 1.761(6) . ?
O88 Nb11 1.758(6) . ?
O89 Nb7 1.761(6) . ?
O90 Nb22 1.765(6) . ?
O90 Na15 2.435(8) . ?
O92 Nb20 1.754(6) . ?
O93 Nb17 1.760(5) . ?
O94 Na11 2.380(6) . ?
O94 Na10 2.430(6) . ?
O95 Na5 2.322(7) . ?
O95 Na14 2.504(7) . ?
O96 Na11 2.315(7) . ?
O97 Na16 2.381(8) 2_666 ?
O97 Na16 2.410(7) . ?
O98 Na12 2.626(7) . ?
O99 Nb15 1.780(5) . ?
O100 Nb18 1.754(5) . ?
O100 Na17 2.335(7) . ?
O100 Na1 2.425(9) . ?
O101 Na12 2.367(7) . ?
O101 Na11 2.429(7) . ?
O102 Na14 2.403(6) . ?
O102 Na5 2.443(7) . ?
O104 Na11 2.447(7) . ?
O104 Na12 2.448(8) . ?
O105 Na5 2.321(8) . ?
O105 Na1 2.420(9) . ?
O106 Na16 2.364(8) . ?
O106 Na17 2.488(7) . ?
O107 Na12 2.321(7) . ?
O109 Na10 2.426(6) . ?
O109 Na11 2.511(7) . ?
O111 Na3 2.356(8) . ?
O112 Nb21 1.766(6) . ?
O114 Na16 2.403(7) . ?
O115 Na10 2.426(8) . ?
O2W Na18 2.261(19) . ?
O3W O59W 0.98(3) . ?
O3W Na18 1.554(18) . ?
O5W O56W 1.02(2) . ?
O5W Na6 2.695(16) . ?
O7W O42W 0.89(3) 2_777 ?
O7W O30W 1.50(3) 2_777 ?
O7W O62W 1.78(5) 2_777 ?
O8W Na6 2.494(10) . ?
O9W Na6 2.532(9) . ?
O10W Na6 2.414(8) . ?
O10W Na13 2.433(7) . ?
O11W Na13 2.438(9) . ?
O12W Na13 2.356(8) . ?
O13W Na13 2.445(7) . ?
O16W Na1 2.351(9) . ?
O29W Na17 2.397(8) . ?
O30W O57W 1.14(3) . ?
O31W O55W 1.16(2) . ?
O31W O62W 1.82(4) . ?
O32W O33W 1.23(3) . ?
O34W O58W 1.30(3) . ?
O36W Na4 2.434(9) . ?
O37W Na4 2.384(8) . ?
O38W Na4 2.353(12) . ?
O39W Na4 2.331(9) . ?
O42W O62W 1.10(4) . ?
O43W Na13 2.438(9) . ?
O43W Na18 2.501(16) . ?
O44W Na18 2.272(18) . ?
O44W Na13 2.537(10) . ?
O45W Na18 2.224(15) . ?
O45W Na6 2.393(10) . ?
O46W Na3 2.337(9) . ?
O46W Na6 2.447(8) . ?
O47W O64W 1.04(3) . ?
O48W Na2 2.388(6) . ?
O49W Na2 2.470(6) . ?
O50W Na16 2.464(7) . ?
O50W Na17 2.519(9) . ?
O51W Na1 2.417(11) . ?
O51W Na17 2.425(12) . ?
O54W O63W 0.77(3) . ?
O59W Na18 2.43(3) . ?
Na1 Nb18 3.498(6) . ?
Na1 Na17 3.557(7) . ?
Na1 Na5 3.598(7) . ?
Na2 Na3 3.860(5) 2_777 ?
Na2 Na3 3.860(5) . ?
Na3 Na4 3.563(6) . ?
Na5 Na14 3.254(5) . ?
Na6 Na18 3.625(16) . ?
Na6 Na13 3.823(6) . ?
Na10 Na11 3.645(4) . ?
Na10 Na11 3.645(4) 2_556 ?
Na11 Na12 3.476(5) . ?
Na13 Na18 3.250(16) . ?
Na15 Nb19 3.695(4) . ?
Na15 Nb22 3.738(4) . ?
Na16 Na17 3.147(6) . ?
Na16 Na16 3.386(9) 2_666 ?
Nb1 Ru8 3.1350(10) . ?
Nb2 Ru7 3.1488(10) . ?
Nb3 Ru8 3.1592(11) . ?
Nb4 Ru7 3.1202(10) . ?
Nb5 Ru1 3.1095(10) . ?
Nb6 Ru4 3.1266(11) . ?
Nb7 Ru3 3.1567(11) . ?
Nb8 Ru4 3.1760(10) . ?
Nb9 Ru1 3.1562(10) . ?
Nb10 Ru6 3.1425(11) . ?
Nb12 Ru2 3.1564(9) . ?
Nb13 Ru4 3.1537(11) . ?
Nb14 Ru2 3.1910(11) . ?
Nb15 Ru5 3.1832(10) . ?
Nb16 Ru1 3.2138(10) . ?
Nb17 Ru6 3.1685(11) . ?
Nb18 Ru7 3.2096(11) . ?
Nb19 Ru3 3.1550(11) . ?
Nb21 Ru5 3.1746(10) . ?
Nb22 Ru6 3.1812(11) . ?
Nb23 Ru8 3.1873(11) . ?
Nb24 Ru3 3.1459(11) . ?
